data_7114515
loop_
_publ_author_name
'Biradha, Kumar'
'Fujita, Makoto'

_publ_section_title
;
 A ???three-in-one??? crystal of coordination networksElectronic
 supplementary information (ESI) available: ORTEP drawings for 2, 3 and 4.
 See http://www.rsc.org/suppdata/cc/b2/b203025j/
;
_journal_issue 17
_journal_name_full 'Chemical Communications'
_journal_page_first 1866
_journal_paper_doi 10.1039/b203025j
_journal_year 2002
_chemical_formula_sum 'C181 H172 Cd6 N26 O45'
_chemical_formula_weight 4105.85
_chemical_name_systematic
; 
? 
;
_space_group_IT_number 1
_symmetry_cell_setting triclinic
_symmetry_space_group_name_Hall 'P 1'
_symmetry_space_group_name_H-M 'P 1'
_atom_sites_solution_hydrogens geom
_atom_sites_solution_primary direct
_atom_sites_solution_secondary difmap
_audit_creation_method SHELXL-97
_cell_angle_alpha 79.1710(10)
_cell_angle_beta 74.1830(10)
_cell_angle_gamma 82.2190(10)
_cell_formula_units_Z 1
_cell_length_a 14.5860(11)
_cell_length_b 15.9383(12)
_cell_length_c 20.4614(15)
_cell_measurement_temperature 193(2)
_cell_volume 4477.3(6)
_computing_structure_refinement 'SHELXL-97 (Sheldrick, 1997)'
_computing_structure_solution 'SHELXS-97 (Sheldrick, 1990)'
_diffrn_ambient_temperature 193(2)
_diffrn_measured_fraction_theta_full 0.921
_diffrn_measured_fraction_theta_max 0.921
_diffrn_radiation_monochromator graphite
_diffrn_radiation_source 'fine-focus sealed tube'
_diffrn_radiation_type MoK\a
_diffrn_radiation_wavelength 0.71073
_diffrn_reflns_av_R_equivalents 0.0180
_diffrn_reflns_av_sigmaI/netI 0.0499
_diffrn_reflns_limit_h_max 18
_diffrn_reflns_limit_h_min -18
_diffrn_reflns_limit_k_max 20
_diffrn_reflns_limit_k_min -18
_diffrn_reflns_limit_l_max 21
_diffrn_reflns_limit_l_min -26
_diffrn_reflns_number 29163
_diffrn_reflns_theta_full 28.10
_diffrn_reflns_theta_max 28.10
_diffrn_reflns_theta_min 1.31
_exptl_absorpt_coefficient_mu 0.787
_exptl_absorpt_correction_T_max 0.8911
_exptl_absorpt_correction_T_min 0.8585
_exptl_crystal_colour White
_exptl_crystal_density_diffrn 1.523
_exptl_crystal_density_method 'not measured'
_exptl_crystal_description Needles
_exptl_crystal_F_000 2088
_exptl_crystal_size_max 0.20
_exptl_crystal_size_mid 0.15
_exptl_crystal_size_min 0.15
_refine_diff_density_max 1.012
_refine_diff_density_min -1.497
_refine_diff_density_rms 0.073
_refine_ls_abs_structure_details 'Flack H D (1983), Acta Cryst. A39, 876-881'
_refine_ls_abs_structure_Flack 0.00
_refine_ls_extinction_method none
_refine_ls_goodness_of_fit_ref 0.950
_refine_ls_hydrogen_treatment mixed
_refine_ls_matrix_type fullcycle
_refine_ls_number_parameters 2323
_refine_ls_number_reflns 23974
_refine_ls_number_restraints 3
_refine_ls_restrained_S_all 0.950
_refine_ls_R_factor_all 0.0433
_refine_ls_R_factor_gt 0.0340
_refine_ls_shift/su_max 0.078
_refine_ls_shift/su_mean 0.002
_refine_ls_structure_factor_coef Fsqd
_refine_ls_weighting_details 'calc w=1/[\s^2^(Fo^2^)+(0.0490P)^2^+0.0000P] where P=(Fo^2^+2Fc^2^)/3'
_refine_ls_weighting_scheme calc
_refine_ls_wR_factor_gt 0.0776
_refine_ls_wR_factor_ref 0.0829
_reflns_number_gt 20413
_reflns_number_total 23974
_reflns_threshold_expression >2sigma(I)
_cod_data_source_file b203025j.txt
_cod_data_source_block 2
_cod_depositor_comments
;
The following automatic conversions were performed:

'_symmetry_cell_setting' value 'Triclinic' changed to 'triclinic'
according to
/usr/data/users/saulius/automatic-downloads/retrospective/RSC/lib/dictionaries/cif_core.dic
dictionary named 'cif_core.dic' version 2.4.2 from 2011-04-26.

Automatic conversion script
Id: cif_fix_values 2281 2013-09-26 08:29:07Z andrius 
;
_cod_original_sg_symbol_H-M P1
_cod_database_code 7114515

loop_
_symmetry_equiv_pos_as_xyz
'x, y, z'

loop_
_atom_site_label
_atom_site_type_symbol
_atom_site_fract_x
_atom_site_fract_y
_atom_site_fract_z
_atom_site_U_iso_or_equiv
_atom_site_adp_type
_atom_site_occupancy
_atom_site_symmetry_multiplicity
_atom_site_calc_flag
_atom_site_refinement_flags
Cd1 Cd 0.64355(2) -0.30115(3) 0.466556(16) 0.03644(9) Uani 1 1 d .
Cd2 Cd 0.11771(2) -0.83387(3) 1.454724(17) 0.03801(9) Uani 1 1 d .
Cd3 Cd -0.18963(2) -0.59532(2) 1.191696(16) 0.02932(8) Uani 1 1 d .
Cd4 Cd 0.78299(2) -0.13966(3) 0.539930(17) 0.03646(9) Uani 1 1 d .
Cd5 Cd 0.53152(2) 0.05922(2) 0.872277(19) 0.03734(9) Uani 1 1 d .
Cd6 Cd 0.28665(2) -0.63385(2) 1.542381(17) 0.03321(8) Uani 1 1 d .
N11A N -0.2787(3) -0.4630(3) 1.1889(2) 0.0376(10) Uani 1 1 d .
C11A C -0.2609(4) -0.3996(4) 1.1349(3) 0.0508(16) Uani 1 1 d .
H11A H -0.2085 -0.4094 1.0969 0.061 Uiso 1 1 calc R
C12A C -0.3138(3) -0.3213(4) 1.1312(3) 0.0488(15) Uani 1 1 d .
H12A H -0.2979 -0.2785 1.0918 0.059 Uiso 1 1 calc R
C13A C -0.3920(3) -0.3058(3) 1.1870(2) 0.0317(10) Uani 1 1 d .
C14A C -0.4089(3) -0.3702(3) 1.2428(2) 0.0318(10) Uani 1 1 d .
H14A H -0.4599 -0.3620 1.2820 0.038 Uiso 1 1 calc R
C15A C -0.3516(3) -0.4474(3) 1.2420(2) 0.0353(11) Uani 1 1 d .
H15A H -0.3651 -0.4909 1.2811 0.042 Uiso 1 1 calc R
C21A C -0.4524(3) -0.2239(3) 1.1850(3) 0.0326(11) Uani 1 1 d .
C22A C -0.4901(3) -0.1863(3) 1.2445(3) 0.0355(11) Uani 1 1 d .
H22A H -0.4731 -0.2123 1.2858 0.043 Uiso 1 1 calc R
C23A C -0.5513(3) -0.1125(3) 1.2444(3) 0.0350(11) Uani 1 1 d .
H23A H -0.5744 -0.0877 1.2853 0.042 Uiso 1 1 calc R
C24A C -0.5802(3) -0.0731(3) 1.1846(3) 0.0315(10) Uani 1 1 d .
C25A C -0.5401(3) -0.1104(3) 1.1246(3) 0.0366(11) Uani 1 1 d .
H25A H -0.5571 -0.0850 1.0831 0.044 Uiso 1 1 calc R
C26A C -0.4775(3) -0.1824(3) 1.1249(3) 0.0366(11) Uani 1 1 d .
H26A H -0.4503 -0.2048 1.0832 0.044 Uiso 1 1 calc R
C31A C -0.6547(3) -0.0004(3) 1.1855(3) 0.0332(10) Uani 1 1 d .
C32A C -0.6609(3) 0.0568(3) 1.1254(3) 0.0387(12) Uani 1 1 d .
H32A H -0.6126 0.0525 1.0839 0.046 Uiso 1 1 calc R
C33A C -0.7365(3) 0.1193(3) 1.1257(3) 0.0369(11) Uani 1 1 d .
H33A H -0.7390 0.1573 1.0844 0.044 Uiso 1 1 calc R
C34A C -0.8094(3) 0.1281(3) 1.1854(2) 0.0285(10) Uani 1 1 d .
C35A C -0.7997(3) 0.0735(3) 1.2464(2) 0.0350(11) Uani 1 1 d .
H35A H -0.8461 0.0796 1.2884 0.042 Uiso 1 1 calc R
C36A C -0.7243(3) 0.0113(3) 1.2462(2) 0.0361(11) Uani 1 1 d .
H36A H -0.7194 -0.0243 1.2881 0.043 Uiso 1 1 calc R
N41A N -1.0589(2) 0.3066(3) 1.18520(18) 0.0297(9) Uani 1 1 d .
C41A C -0.9790(3) 0.3126(4) 1.1331(2) 0.0382(12) Uani 1 1 d .
H41A H -0.9792 0.3576 1.0954 0.046 Uiso 1 1 calc R
C42A C -0.8978(4) 0.2580(3) 1.1312(2) 0.0388(12) Uani 1 1 d .
H42A H -0.8433 0.2667 1.0935 0.047 Uiso 1 1 calc R
C43A C -0.8948(3) 0.1892(3) 1.1847(2) 0.0281(10) Uani 1 1 d .
C44A C -0.9776(3) 0.1819(3) 1.2383(2) 0.0319(10) Uani 1 1 d .
H44A H -0.9802 0.1362 1.2758 0.038 Uiso 1 1 calc R
C45A C -1.0564(3) 0.2414(3) 1.2369(2) 0.0305(10) Uani 1 1 d .
H45A H -1.1114 0.2355 1.2746 0.037 Uiso 1 1 calc R
N11B N 0.4263(3) 0.1767(3) 0.8823(2) 0.0384(10) Uani 1 1 d .
C11B C 0.4457(3) 0.2499(4) 0.8400(3) 0.0414(12) Uani 1 1 d .
H11B H 0.5076 0.2536 0.8095 0.050 Uiso 1 1 calc R
C12B C 0.3809(3) 0.3201(3) 0.8384(3) 0.0382(12) Uani 1 1 d .
H12B H 0.3972 0.3710 0.8069 0.046 Uiso 1 1 calc R
C13B C 0.2911(3) 0.3156(3) 0.8834(3) 0.0336(11) Uani 1 1 d .
C14B C 0.2712(3) 0.2401(3) 0.9291(3) 0.0353(11) Uani 1 1 d .
H14B H 0.2107 0.2354 0.9614 0.042 Uiso 1 1 calc R
C15B C 0.3413(3) 0.1718(4) 0.9268(3) 0.0386(12) Uani 1 1 d .
H15B H 0.3280 0.1200 0.9580 0.046 Uiso 1 1 calc R
C21B C 0.2166(3) 0.3890(3) 0.8825(3) 0.0347(11) Uani 1 1 d .
C22B C 0.1609(3) 0.4161(4) 0.9431(3) 0.0395(12) Uani 1 1 d .
H22B H 0.1690 0.3857 0.9860 0.047 Uiso 1 1 calc R
C23B C 0.0944(3) 0.4858(3) 0.9420(3) 0.0377(11) Uani 1 1 d .
H23B H 0.0580 0.5034 0.9841 0.045 Uiso 1 1 calc R
C24B C 0.0797(3) 0.5314(3) 0.8795(3) 0.0353(11) Uani 1 1 d .
C25B C 0.1346(3) 0.5042(4) 0.8187(3) 0.0406(12) Uani 1 1 d .
H25B H 0.1252 0.5336 0.7757 0.049 Uiso 1 1 calc R
C26B C 0.2033(3) 0.4339(3) 0.8203(3) 0.0385(12) Uani 1 1 d .
H26B H 0.2411 0.4167 0.7785 0.046 Uiso 1 1 calc R
C31B C 0.0055(3) 0.6056(3) 0.8789(3) 0.0348(11) Uani 1 1 d .
C32B C -0.0323(3) 0.6458(3) 0.9357(3) 0.0353(11) Uani 1 1 d .
H32B H -0.0098 0.6266 0.9759 0.042 Uiso 1 1 calc R
C33B C -0.1024(3) 0.7136(3) 0.9352(3) 0.0353(11) Uani 1 1 d .
H33B H -0.1290 0.7390 0.9755 0.042 Uiso 1 1 calc R
C34B C -0.1346(3) 0.7456(3) 0.8755(2) 0.0313(10) Uani 1 1 d .
C35B C -0.0941(3) 0.7053(3) 0.8173(3) 0.0334(11) Uani 1 1 d .
H35B H -0.1140 0.7257 0.7762 0.040 Uiso 1 1 calc R
C36B C -0.0269(3) 0.6375(3) 0.8192(3) 0.0348(11) Uani 1 1 d .
H36B H -0.0012 0.6109 0.7795 0.042 Uiso 1 1 calc R
N41B N -0.3514(3) 0.9528(3) 0.8721(2) 0.0329(9) Uani 1 1 d .
C41B C -0.3548(3) 0.8928(4) 0.9280(3) 0.0392(12) Uani 1 1 d .
H41B H -0.4072 0.8970 0.9671 0.047 Uiso 1 1 calc R
C42B C -0.2861(3) 0.8259(3) 0.9312(3) 0.0376(11) Uani 1 1 d .
H42B H -0.2914 0.7848 0.9719 0.045 Uiso 1 1 calc R
C43B C -0.2073(3) 0.8180(3) 0.8741(2) 0.0312(10) Uani 1 1 d .
C44B C -0.2046(3) 0.8810(3) 0.8177(3) 0.0356(11) Uani 1 1 d .
H44B H -0.1526 0.8789 0.7780 0.043 Uiso 1 1 calc R
C45B C -0.2763(3) 0.9475(3) 0.8177(3) 0.0366(11) Uani 1 1 d .
H45B H -0.2722 0.9904 0.7781 0.044 Uiso 1 1 calc R
N11C N -0.1984(3) -0.6066(3) 1.07967(19) 0.0298(9) Uani 1 1 d .
C11C C -0.2531(5) -0.6590(4) 1.0663(3) 0.0543(16) Uani 1 1 d .
H11C H -0.2913 -0.6941 1.1038 0.065 Uiso 1 1 calc R
C12C C -0.2567(5) -0.6642(4) 1.0005(3) 0.0577(17) Uani 1 1 d .
H12C H -0.2978 -0.7015 0.9939 0.069 Uiso 1 1 calc R
C13C C -0.2005(3) -0.6154(3) 0.9438(2) 0.0296(10) Uani 1 1 d .
C14C C -0.1474(4) -0.5618(5) 0.9581(3) 0.0593(18) Uani 1 1 d .
H14C H -0.1091 -0.5255 0.9216 0.071 Uiso 1 1 calc R
C15C C -0.1483(4) -0.5589(5) 1.0267(3) 0.0586(18) Uani 1 1 d .
H15C H -0.1102 -0.5200 1.0348 0.070 Uiso 1 1 calc R
C21C C -0.2004(3) -0.6189(3) 0.8710(2) 0.0328(11) Uani 1 1 d .
C22C C -0.2341(3) -0.6871(3) 0.8542(2) 0.0327(10) Uani 1 1 d .
H22C H -0.2589 -0.7324 0.8894 0.039 Uiso 1 1 calc R
C23C C -0.2320(3) -0.6899(3) 0.7863(2) 0.0349(11) Uani 1 1 d .
H23C H -0.2561 -0.7368 0.7758 0.042 Uiso 1 1 calc R
C24C C -0.1950(3) -0.6250(3) 0.7332(2) 0.0314(10) Uani 1 1 d .
C25C C -0.1617(4) -0.5569(4) 0.7506(2) 0.0429(13) Uani 1 1 d .
H25C H -0.1362 -0.5119 0.7154 0.051 Uiso 1 1 calc R
C26C C -0.1652(4) -0.5534(4) 0.8187(3) 0.0437(13) Uani 1 1 d .
H26C H -0.1432 -0.5055 0.8295 0.052 Uiso 1 1 calc R
C31C C -0.1938(3) -0.6268(3) 0.6608(2) 0.0300(10) Uani 1 1 d .
C32C C -0.2543(3) -0.6744(4) 0.6435(2) 0.0406(13) Uani 1 1 d .
H32C H -0.2951 -0.7099 0.6789 0.049 Uiso 1 1 calc R
C33C C -0.2563(4) -0.6711(4) 0.5755(2) 0.0410(13) Uani 1 1 d .
H33C H -0.2995 -0.7034 0.5655 0.049 Uiso 1 1 calc R
C34C C -0.1957(3) -0.6211(3) 0.5215(2) 0.0298(10) Uani 1 1 d .
C35C C -0.1341(3) -0.5749(3) 0.5387(2) 0.0314(10) Uani 1 1 d .
H35C H -0.0923 -0.5403 0.5032 0.038 Uiso 1 1 calc R
C36C C -0.1320(3) -0.5781(3) 0.6063(2) 0.0342(11) Uani 1 1 d .
H36C H -0.0879 -0.5466 0.6161 0.041 Uiso 1 1 calc R
N41C N -0.2001(3) -0.6056(3) 0.31025(18) 0.0271(8) Uani 1 1 d .
C41C C -0.2773(3) -0.6239(3) 0.3624(2) 0.0313(10) Uani 1 1 d .
H41C H -0.3338 -0.6334 0.3514 0.038 Uiso 1 1 calc R
C42C C -0.2795(3) -0.6298(3) 0.4305(2) 0.0310(10) Uani 1 1 d .
H42C H -0.3363 -0.6430 0.4650 0.037 Uiso 1 1 calc R
C43C C -0.1974(3) -0.6163(3) 0.4489(2) 0.0273(10) Uani 1 1 d .
C44C C -0.1175(3) -0.5987(3) 0.3952(2) 0.0310(11) Uani 1 1 d .
H44C H -0.0596 -0.5905 0.4050 0.037 Uiso 1 1 calc R
C45C C -0.1209(3) -0.5929(3) 0.3279(2) 0.0307(10) Uani 1 1 d .
H45C H -0.0652 -0.5793 0.2924 0.037 Uiso 1 1 calc R
N11D N 0.8437(3) -0.0920(3) 0.42816(19) 0.0329(9) Uani 1 1 d .
C11D C 0.8079(4) -0.0168(4) 0.3993(2) 0.0393(12) Uani 1 1 d .
H11D H 0.7589 0.0158 0.4277 0.047 Uiso 1 1 calc R
C12D C 0.8388(3) 0.0157(4) 0.3305(3) 0.0378(12) Uani 1 1 d .
H12D H 0.8124 0.0702 0.3126 0.045 Uiso 1 1 calc R
C13D C 0.9086(3) -0.0314(3) 0.2871(2) 0.0320(11) Uani 1 1 d .
C14D C 0.9446(3) -0.1098(3) 0.3173(2) 0.0345(11) Uani 1 1 d .
H14D H 0.9924 -0.1444 0.2900 0.041 Uiso 1 1 calc R
C15D C 0.9112(3) -0.1373(4) 0.3863(3) 0.0404(13) Uani 1 1 d .
H15D H 0.9372 -0.1911 0.4056 0.048 Uiso 1 1 calc R
C21D C 0.9413(3) 0.0016(3) 0.2130(2) 0.0286(10) Uani 1 1 d .
C22D C 1.0349(3) -0.0193(3) 0.1755(2) 0.0297(10) Uani 1 1 d .
H22D H 1.0771 -0.0579 0.1974 0.036 Uiso 1 1 calc R
C23D C 1.0668(3) 0.0158(3) 0.1066(2) 0.0334(11) Uani 1 1 d .
H23D H 1.1308 0.0015 0.0823 0.040 Uiso 1 1 calc R
C24D C 1.0063(3) 0.0718(3) 0.0726(2) 0.0308(11) Uani 1 1 d .
C25D C 0.9113(3) 0.0913(3) 0.1095(2) 0.0357(11) Uani 1 1 d .
H25D H 0.8684 0.1282 0.0872 0.043 Uiso 1 1 calc R
C26D C 0.8804(3) 0.0568(3) 0.1785(2) 0.0335(11) Uani 1 1 d .
H26D H 0.8164 0.0709 0.2029 0.040 Uiso 1 1 calc R
C31D C 1.0401(3) 0.1104(3) -0.0007(2) 0.0345(11) Uani 1 1 d .
C32D C 1.1066(3) 0.0640(4) -0.0480(2) 0.0357(11) Uani 1 1 d .
H32D H 1.1301 0.0071 -0.0330 0.043 Uiso 1 1 calc R
C33D C 1.1376(4) 0.1007(4) -0.1160(3) 0.0390(12) Uani 1 1 d .
H33D H 1.1830 0.0689 -0.1472 0.047 Uiso 1 1 calc R
C34D C 1.1033(3) 0.1836(4) -0.1396(2) 0.0355(12) Uani 1 1 d .
C35D C 1.0372(3) 0.2294(4) -0.0936(2) 0.0371(12) Uani 1 1 d .
H35D H 1.0129 0.2858 -0.1093 0.044 Uiso 1 1 calc R
C36D C 1.0064(4) 0.1937(4) -0.0253(3) 0.0379(12) Uani 1 1 d .
H36D H 0.9616 0.2262 0.0056 0.045 Uiso 1 1 calc R
N41D N 1.2207(3) 0.3047(3) -0.3469(2) 0.0395(11) Uani 1 1 d .
C41D C 1.2742(4) 0.2449(4) -0.3134(3) 0.0436(14) Uani 1 1 d .
H41D H 1.3386 0.2300 -0.3364 0.052 Uiso 1 1 calc R
C42D C 1.2383(4) 0.2049(4) -0.2472(2) 0.0398(13) Uani 1 1 d .
H42D H 1.2784 0.1635 -0.2254 0.048 Uiso 1 1 calc R
C43D C 1.1438(3) 0.2244(4) -0.2119(2) 0.0362(12) Uani 1 1 d .
C44D C 1.0882(4) 0.2859(4) -0.2472(3) 0.0429(13) Uani 1 1 d .
H44D H 1.0233 0.3016 -0.2258 0.051 Uiso 1 1 calc R
C45D C 1.1294(4) 0.3228(4) -0.3135(3) 0.0430(13) Uani 1 1 d .
H45D H 1.0908 0.3637 -0.3369 0.052 Uiso 1 1 calc R
N11E N 0.0715(3) -0.8757(3) 1.57195(19) 0.0365(10) Uani 1 1 d .
C11E C 0.1234(4) -0.9367(4) 1.6035(3) 0.0470(14) Uani 1 1 d .
H11E H 0.1809 -0.9612 1.5766 0.056 Uiso 1 1 calc R
C12E C 0.0982(4) -0.9665(4) 1.6736(3) 0.0477(14) Uani 1 1 d .
H12E H 0.1386 -1.0096 1.6935 0.057 Uiso 1 1 calc R
C13E C 0.0141(3) -0.9333(4) 1.7144(2) 0.0339(11) Uani 1 1 d .
C14E C -0.0384(4) -0.8685(4) 1.6820(3) 0.0450(14) Uani 1 1 d .
H14E H -0.0953 -0.8416 1.7079 0.054 Uiso 1 1 calc R
C15E C -0.0078(4) -0.8425(4) 1.6113(3) 0.0471(14) Uani 1 1 d .
H15E H -0.0460 -0.7985 1.5901 0.057 Uiso 1 1 calc R
C21E C -0.0177(3) -0.9688(3) 1.7894(2) 0.0307(11) Uani 1 1 d .
C22E C -0.0867(3) -0.9217(4) 1.8344(2) 0.0370(12) Uani 1 1 d .
H22E H -0.1120 -0.8663 1.8175 0.044 Uiso 1 1 calc R
C23E C -0.1184(4) -0.9562(4) 1.9043(2) 0.0389(12) Uani 1 1 d .
H23E H -0.1651 -0.9236 1.9341 0.047 Uiso 1 1 calc R
C24E C -0.0830(3) -1.0363(4) 1.9304(2) 0.0344(11) Uani 1 1 d .
C25E C -0.0122(3) -1.0816(3) 1.8851(2) 0.0349(11) Uani 1 1 d .
H25E H 0.0143 -1.1363 1.9022 0.042 Uiso 1 1 calc R
C26E C 0.0200(3) -1.0483(4) 1.8158(2) 0.0374(12) Uani 1 1 d .
H26E H 0.0682 -1.0803 1.7865 0.045 Uiso 1 1 calc R
C31E C -0.1169(3) -1.0741(3) 2.0039(2) 0.0321(11) Uani 1 1 d .
C32E C -0.0571(4) -1.1284(4) 2.0387(2) 0.0392(12) Uani 1 1 d .
H32E H 0.0073 -1.1421 2.0150 0.047 Uiso 1 1 calc R
C33E C -0.0894(3) -1.1632(4) 2.1077(2) 0.0384(12) Uani 1 1 d .
H33E H -0.0475 -1.2017 2.1300 0.046 Uiso 1 1 calc R
C34E C -0.1822(3) -1.1423(4) 2.1442(2) 0.0342(11) Uani 1 1 d .
C35E C -0.2432(3) -1.0867(4) 2.1091(2) 0.0355(12) Uani 1 1 d .
H35E H -0.3073 -1.0718 2.1329 0.043 Uiso 1 1 calc R
C36E C -0.2106(3) -1.0538(3) 2.0408(2) 0.0358(12) Uani 1 1 d .
H36E H -0.2528 -1.0163 2.0181 0.043 Uiso 1 1 calc R
N41E N -0.2843(3) -1.2391(3) 2.35802(19) 0.0359(10) Uani 1 1 d .
C41E C -0.3089(3) -1.1585(4) 2.3327(2) 0.0366(12) Uani 1 1 d .
H41E H -0.3502 -1.1229 2.3629 0.044 Uiso 1 1 calc R
C42E C -0.2764(3) -1.1251(4) 2.2641(2) 0.0360(11) Uani 1 1 d .
H42E H -0.2953 -1.0673 2.2478 0.043 Uiso 1 1 calc R
C43E C -0.2163(3) -1.1759(3) 2.2189(2) 0.0322(11) Uani 1 1 d .
C44E C -0.1895(4) -1.2591(4) 2.2461(2) 0.0389(12) Uani 1 1 d .
H44E H -0.1467 -1.2954 2.2173 0.047 Uiso 1 1 calc R
C45E C -0.2251(4) -1.2893(4) 2.3153(3) 0.0410(13) Uani 1 1 d .
H45E H -0.2073 -1.3469 2.3331 0.049 Uiso 1 1 calc R
N11F N 0.3259(3) -0.5826(3) 1.42883(19) 0.0351(10) Uani 1 1 d .
C11F C 0.2787(4) -0.5146(4) 1.4005(3) 0.0579(18) Uani 1 1 d .
H11F H 0.2239 -0.4886 1.4293 0.069 Uiso 1 1 calc R
C12F C 0.3042(4) -0.4795(5) 1.3320(3) 0.0602(19) Uani 1 1 d .
H12F H 0.2681 -0.4300 1.3151 0.072 Uiso 1 1 calc R
C13F C 0.3829(3) -0.5165(3) 1.2873(2) 0.0315(11) Uani 1 1 d .
C14F C 0.4297(3) -0.5897(4) 1.3169(2) 0.0368(12) Uani 1 1 d .
H14F H 0.4827 -0.6192 1.2893 0.044 Uiso 1 1 calc R
C15F C 0.3992(3) -0.6194(4) 1.3861(2) 0.0360(12) Uani 1 1 d .
H15F H 0.4327 -0.6695 1.4046 0.043 Uiso 1 1 calc R
C21F C 0.4165(3) -0.4794(4) 1.2136(2) 0.0337(11) Uani 1 1 d .
C22F C 0.3821(3) -0.3978(3) 1.1883(2) 0.0350(11) Uani 1 1 d .
H22F H 0.3344 -0.3665 1.2185 0.042 Uiso 1 1 calc R
C23F C 0.4155(3) -0.3606(4) 1.1202(2) 0.0355(11) Uani 1 1 d .
H23F H 0.3910 -0.3044 1.1043 0.043 Uiso 1 1 calc R
C24F C 0.4857(3) -0.4064(4) 1.0750(2) 0.0331(11) Uani 1 1 d .
C25F C 0.5188(3) -0.4891(4) 1.1005(3) 0.0365(12) Uani 1 1 d .
H25F H 0.5655 -0.5214 1.0704 0.044 Uiso 1 1 calc R
C26F C 0.4851(3) -0.5245(4) 1.1681(2) 0.0369(12) Uani 1 1 d .
H26F H 0.5091 -0.5808 1.1841 0.044 Uiso 1 1 calc R
C31F C 0.5220(3) -0.3669(3) 1.0020(2) 0.0332(11) Uani 1 1 d .
C32F C 0.6156(3) -0.3909(3) 0.9653(2) 0.0338(11) Uani 1 1 d .
H32F H 0.6561 -0.4310 0.9877 0.041 Uiso 1 1 calc R
C33F C 0.6492(3) -0.3566(4) 0.8966(3) 0.0365(12) Uani 1 1 d .
H33F H 0.7127 -0.3731 0.8727 0.044 Uiso 1 1 calc R
C34F C 0.5914(3) -0.2986(3) 0.8621(2) 0.0319(11) Uani 1 1 d .
C35F C 0.5003(3) -0.2745(4) 0.8975(2) 0.0368(12) Uani 1 1 d .
H35F H 0.4602 -0.2346 0.8746 0.044 Uiso 1 1 calc R
C36F C 0.4661(3) -0.3079(4) 0.9666(2) 0.0385(12) Uani 1 1 d .
H36F H 0.4029 -0.2899 0.9902 0.046 Uiso 1 1 calc R
N41F N 0.7068(3) -0.1928(3) 0.6496(2) 0.0379(10) Uani 1 1 d .
C41F C 0.6370(3) -0.1497(4) 0.6919(2) 0.0372(12) Uani 1 1 d .
H41F H 0.6143 -0.0938 0.6738 0.045 Uiso 1 1 calc R
C42F C 0.5966(4) -0.1811(4) 0.7590(3) 0.0385(12) Uani 1 1 d .
H42F H 0.5461 -0.1480 0.7858 0.046 Uiso 1 1 calc R
C43F C 0.6299(3) -0.2622(3) 0.7884(2) 0.0320(11) Uani 1 1 d .
C44F C 0.7021(3) -0.3080(4) 0.7439(2) 0.0339(11) Uani 1 1 d .
H44F H 0.7266 -0.3640 0.7603 0.041 Uiso 1 1 calc R
C45F C 0.7367(3) -0.2709(4) 0.6766(2) 0.0375(12) Uani 1 1 d .
H45F H 0.7850 -0.3032 0.6476 0.045 Uiso 1 1 calc R
N11G N 0.5898(3) -0.3490(3) 0.5803(2) 0.0358(10) Uani 1 1 d .
C11G C 0.5182(3) -0.3066(4) 0.6225(3) 0.0386(12) Uani 1 1 d .
H11G H 0.4901 -0.2532 0.6042 0.046 Uiso 1 1 calc R
C12G C 0.4847(3) -0.3386(3) 0.6915(2) 0.0352(11) Uani 1 1 d .
H12G H 0.4343 -0.3070 0.7196 0.042 Uiso 1 1 calc R
C13G C 0.5236(3) -0.4159(3) 0.7199(2) 0.0298(10) Uani 1 1 d .
C14G C 0.5979(3) -0.4593(4) 0.6763(2) 0.0340(11) Uani 1 1 d .
H14G H 0.6274 -0.5125 0.6936 0.041 Uiso 1 1 calc R
C15G C 0.6282(3) -0.4239(4) 0.6074(2) 0.0373(12) Uani 1 1 d .
H15G H 0.6785 -0.4543 0.5783 0.045 Uiso 1 1 calc R
C21G C 0.4886(3) -0.4539(3) 0.7933(2) 0.0342(11) Uani 1 1 d .
C22G C 0.5479(3) -0.5088(4) 0.8284(3) 0.0381(12) Uani 1 1 d .
H22G H 0.6126 -0.5225 0.8052 0.046 Uiso 1 1 calc R
C23G C 0.5142(4) -0.5439(4) 0.8966(3) 0.0413(13) Uani 1 1 d .
H23G H 0.5563 -0.5813 0.9194 0.050 Uiso 1 1 calc R
C24G C 0.4201(4) -0.5257(4) 0.9323(2) 0.0383(12) Uani 1 1 d .
C25G C 0.3608(3) -0.4700(4) 0.8979(2) 0.0376(12) Uani 1 1 d .
H25G H 0.2966 -0.4556 0.9217 0.045 Uiso 1 1 calc R
C26G C 0.3938(3) -0.4349(3) 0.8289(2) 0.0350(11) Uani 1 1 d .
H26G H 0.3516 -0.3977 0.8060 0.042 Uiso 1 1 calc R
C31G C 0.3813(3) -0.5653(4) 1.0055(2) 0.0363(12) Uani 1 1 d .
C32G C 0.3118(3) -0.5199(4) 1.0503(3) 0.0410(13) Uani 1 1 d .
H32G H 0.2878 -0.4636 1.0343 0.049 Uiso 1 1 calc R
C33G C 0.2771(4) -0.5572(4) 1.1190(2) 0.0383(12) Uani 1 1 d .
H33G H 0.2287 -0.5260 1.1488 0.046 Uiso 1 1 calc R
C34G C 0.3120(3) -0.6381(4) 1.1442(2) 0.0373(12) Uani 1 1 d .
C35G C 0.3818(4) -0.6841(4) 1.0991(2) 0.0403(13) Uani 1 1 d .
H35G H 0.4059 -0.7402 1.1154 0.048 Uiso 1 1 calc R
C36G C 0.4159(4) -0.6480(4) 1.0305(3) 0.0436(13) Uani 1 1 d .
H36G H 0.4631 -0.6798 1.0004 0.052 Uiso 1 1 calc R
N41G N 0.1982(3) -0.7589(3) 1.3513(2) 0.0360(10) Uani 1 1 d .
C41G C 0.2874(4) -0.7800(4) 1.3175(3) 0.0427(13) Uani 1 1 d .
H41G H 0.3247 -0.8240 1.3395 0.051 Uiso 1 1 calc R
C42G C 0.3285(3) -0.7406(4) 1.2512(3) 0.0416(13) Uani 1 1 d .
H42G H 0.3934 -0.7564 1.2297 0.050 Uiso 1 1 calc R
C43G C 0.2748(3) -0.6778(3) 1.2161(2) 0.0338(11) Uani 1 1 d .
C44G C 0.1819(4) -0.6557(4) 1.2530(2) 0.0387(12) Uani 1 1 d .
H44G H 0.1423 -0.6122 1.2326 0.046 Uiso 1 1 calc R
C45G C 0.1474(3) -0.6971(4) 1.3189(2) 0.0377(12) Uani 1 1 d .
H45G H 0.0838 -0.6807 1.3428 0.045 Uiso 1 1 calc R
N1A N 0.5818(3) -0.0901(3) 0.5252(2) 0.0440(11) Uani 1 1 d .
O3A O 0.6386(2) -0.1537(3) 0.50570(19) 0.0452(9) Uani 1 1 d .
O2A O 0.6131(3) -0.0367(3) 0.5484(2) 0.0593(11) Uani 1 1 d .
O1A O 0.4969(3) -0.0825(3) 0.5210(2) 0.0667(13) Uani 1 1 d .
N1B N 0.5572(3) -0.4527(3) 0.4377(2) 0.0422(11) Uani 1 1 d .
O3B O 0.6032(3) -0.3905(3) 0.4038(2) 0.0630(12) Uani 1 1 d .
O2B O 0.5515(4) -0.4709(4) 0.4989(2) 0.0789(15) Uani 1 1 d .
O1B O 0.5203(3) -0.4959(3) 0.4095(2) 0.0728(14) Uani 1 1 d .
N1C N 0.8338(3) -0.3435(3) 0.4883(2) 0.0427(11) Uani 1 1 d .
O3C O 0.7816(2) -0.2775(3) 0.50712(18) 0.0432(9) Uani 1 1 d .
O2C O 0.7973(2) -0.3923(2) 0.46195(17) 0.0415(9) Uani 1 1 d .
O1C O 0.9151(3) -0.3582(3) 0.4946(3) 0.0705(14) Uani 1 1 d .
N1D N 0.2340(4) -0.9883(3) 1.4312(2) 0.0569(13) Uani 1 1 d .
O3D O 0.2619(3) -0.9288(3) 1.45168(19) 0.0514(10) Uani 1 1 d .
O2D O 0.2871(4) -1.0532(4) 1.4202(3) 0.0917(18) Uani 1 1 d .
O1D O 0.1517(3) -0.9761(3) 1.4223(2) 0.0681(13) Uani 1 1 d .
N1E N -0.0754(3) -0.8466(3) 1.4348(2) 0.0495(12) Uani 1 1 d .
O3E O -0.0666(4) -0.8941(4) 1.4884(2) 0.0884(18) Uani 1 1 d .
O2E O -0.1489(3) -0.8373(3) 1.4144(3) 0.0726(14) Uani 1 1 d .
O1E O -0.0047(3) -0.8084(3) 1.3998(2) 0.0628(13) Uani 1 1 d .
N1F N 0.1184(3) -0.6721(3) 1.50425(19) 0.0380(10) Uani 1 1 d .
O3F O 0.0531(2) -0.6894(3) 1.48078(17) 0.0429(9) Uani 1 1 d .
O2F O 0.1144(3) -0.6041(3) 1.52659(19) 0.0472(9) Uani 1 1 d .
O1F O 0.1904(2) -0.7268(3) 1.50481(18) 0.0388(8) Uani 1 1 d .
N1G N -0.0049(5) -0.4657(4) 1.1360(3) 0.0761(19) Uani 1 1 d .
O1G O -0.0642(3) -0.4982(3) 1.1215(3) 0.0704(14) Uani 1 1 d .
O2G O 0.0406(6) -0.4112(5) 1.0949(3) 0.154(4) Uani 1 1 d .
O3G O 0.0134(8) -0.4934(7) 1.1897(4) 0.224(6) Uani 1 1 d .
N1H N -0.3398(3) -0.7329(3) 1.2544(3) 0.0472(12) Uani 1 1 d .
O3H O -0.4160(3) -0.7630(3) 1.2909(3) 0.0849(16) Uani 1 1 d .
O2H O -0.2655(3) -0.7785(3) 1.2432(3) 0.0737(14) Uani 1 1 d .
O1H O -0.3412(2) -0.6530(3) 1.23064(18) 0.0418(9) Uani 1 1 d .
N1I N 0.5679(5) 0.1308(5) 0.7184(3) 0.085(2) Uani 1 1 d .
O3I O 0.6205(4) 0.1277(5) 0.7560(3) 0.117(3) Uani 1 1 d .
O2I O 0.5061(9) 0.0915(9) 0.7451(5) 0.271(8) Uani 1 1 d .
O1I O 0.5881(8) 0.1679(7) 0.6639(3) 0.199(5) Uani 1 1 d .
N1J N 0.6211(3) 0.1294(3) 0.9568(3) 0.0500(12) Uani 1 1 d .
O3J O 0.6424(3) 0.1474(3) 0.8923(2) 0.0519(10) Uani 1 1 d .
O2J O 0.5600(3) 0.0781(3) 0.9867(2) 0.0542(10) Uani 1 1 d .
O1J O 0.6644(4) 0.1610(4) 0.9899(2) 0.0890(18) Uani 1 1 d .
N1K N 0.3850(3) -0.0573(3) 0.9305(3) 0.0517(13) Uani 1 1 d .
O3K O 0.4219(3) -0.0233(3) 0.96759(19) 0.0472(9) Uani 1 1 d .
O2K O 0.4193(3) -0.0387(4) 0.8662(2) 0.0744(15) Uani 1 1 d .
O1K O 0.3218(4) -0.1036(4) 0.9555(3) 0.0899(18) Uani 1 1 d .
N1L N 2.0215(3) 1.6114(4) -1.3715(3) 0.0532(13) Uani 1 1 d .
O3L O 1.9417(3) 1.6387(4) -1.3404(3) 0.0864(17) Uani 1 1 d .
O2L O 2.0605(3) 1.5424(3) -1.3491(2) 0.0653(12) Uani 1 1 d .
O1L O 2.0639(4) 1.6550(4) -1.4255(3) 0.0807(15) Uani 1 1 d .
O1M O 0.4964(3) -0.2216(3) 0.4599(2) 0.0596(12) Uani 1 1 d .
C1M C 0.4142(5) -0.2430(6) 0.4495(5) 0.088(3) Uani 1 1 d .
H1M1 H 0.3682 -0.1922 0.4485 0.132 Uiso 1 1 calc R
H1M2 H 0.3866 -0.2876 0.4870 0.132 Uiso 1 1 calc R
H1M3 H 0.4289 -0.2644 0.4056 0.132 Uiso 1 1 calc R
O2M O 0.8108(3) -0.0099(3) 0.5641(2) 0.0586(11) Uani 1 1 d .
C2M C 0.7917(12) 0.0230(10) 0.6211(6) 0.273(12) Uani 1 1 d .
H2M1 H 0.8146 0.0802 0.6107 0.409 Uiso 1 1 calc R
H2M2 H 0.8239 -0.0140 0.6537 0.409 Uiso 1 1 calc R
H2M3 H 0.7225 0.0273 0.6414 0.409 Uiso 1 1 calc R
C3M C 1.0134(5) -0.1417(6) 0.5371(6) 0.121(4) Uani 1 1 d .
H3M1 H 1.0688 -0.1778 0.5482 0.181 Uiso 1 1 calc R
H3M2 H 0.9990 -0.0930 0.5623 0.181 Uiso 1 1 calc R
H3M3 H 1.0279 -0.1204 0.4875 0.181 Uiso 1 1 calc R
O3M O 0.9344(3) -0.1899(3) 0.5559(2) 0.0595(11) Uani 1 1 d .
C4M C 0.2895(5) -0.4256(6) 1.5445(6) 0.112(4) Uani 1 1 d .
H4M1 H 0.2537 -0.3755 1.5639 0.168 Uiso 1 1 calc R
H4M2 H 0.3012 -0.4140 1.4943 0.168 Uiso 1 1 calc R
H4M3 H 0.3508 -0.4373 1.5570 0.168 Uiso 1 1 calc R
O4M O 0.2361(3) -0.4974(3) 1.5709(2) 0.0689(13) Uani 1 1 d .
O5M O 0.4315(3) -0.6002(3) 1.5603(2) 0.0550(11) Uani 1 1 d .
C5M C 0.4516(7) -0.6029(7) 1.6237(4) 0.112(4) Uani 1 1 d .
H5M1 H 0.5164 -0.5861 1.6161 0.168 Uiso 1 1 calc R
H5M2 H 0.4473 -0.6612 1.6495 0.168 Uiso 1 1 calc R
H5M3 H 0.4053 -0.5632 1.6500 0.168 Uiso 1 1 calc R
O6M O 0.3906(2) -0.7576(2) 1.53125(18) 0.0422(9) Uani 1 1 d .
C6M C 0.3707(5) -0.8420(5) 1.5326(5) 0.081(2) Uani 1 1 d .
H6M1 H 0.3158 -0.8570 1.5713 0.122 Uiso 1 1 calc R
H6M2 H 0.4266 -0.8817 1.5380 0.122 Uiso 1 1 calc R
H6M3 H 0.3558 -0.8462 1.4895 0.122 Uiso 1 1 calc R
O7M O 0.5705(3) 0.2180(4) 0.5324(3) 0.0824(16) Uani 1 1 d .
C7M C 0.6192(6) 0.1713(6) 0.4763(6) 0.126(4) Uani 1 1 d .
H7M1 H 0.6145 0.2067 0.4325 0.190 Uiso 1 1 calc R
H7M2 H 0.5892 0.1180 0.4821 0.190 Uiso 1 1 calc R
H7M3 H 0.6867 0.1577 0.4765 0.190 Uiso 1 1 calc R
O8M O 0.5772(7) 0.1874(6) 0.1289(5) 0.166(3) Uani 1 1 d .
C8M C 0.5869(8) 0.1080(6) 0.1663(5) 0.114(3) Uani 1 1 d .
H8M1 H 0.6521 0.0818 0.1504 0.171 Uiso 1 1 calc R
H8M2 H 0.5411 0.0721 0.1605 0.171 Uiso 1 1 calc R
H8M3 H 0.5744 0.1130 0.2151 0.171 Uiso 1 1 calc R
O9M O 0.6050(4) 0.0498(4) 0.3408(3) 0.0975(18) Uani 1 1 d .
C9M C 0.5062(5) 0.0426(7) 0.3614(5) 0.099(3) Uani 1 1 d .
H9M1 H 0.4942 -0.0169 0.3819 0.148 Uiso 1 1 calc R
H9M2 H 0.4794 0.0591 0.3213 0.148 Uiso 1 1 calc R
H9M3 H 0.4760 0.0804 0.3954 0.148 Uiso 1 1 calc R
C101 C 0.1720(4) -0.2437(5) 1.3158(4) 0.0629(19) Uani 1 1 d .
C102 C 0.1942(4) -0.2153(5) 1.2455(4) 0.071(2) Uani 1 1 d .
H102 H 0.2336 -0.1692 1.2277 0.085 Uiso 1 1 calc R
C103 C 0.1617(4) -0.2509(5) 1.1998(4) 0.0626(19) Uani 1 1 d .
C104 C 0.1056(4) -0.3183(5) 1.2282(4) 0.0622(19) Uani 1 1 d .
H104 H 0.0836 -0.3453 1.1983 0.075 Uiso 1 1 calc R
C105 C 0.0795(4) -0.3487(4) 1.2986(4) 0.0562(16) Uani 1 1 d .
C106 C 0.1134(4) -0.3103(4) 1.3422(4) 0.0604(18) Uani 1 1 d .
H106 H 0.0963 -0.3299 1.3904 0.072 Uiso 1 1 calc R
C107 C 0.2063(6) -0.2028(7) 1.3653(5) 0.102(3) Uani 1 1 d .
H10A H 0.1828 -0.2325 1.4123 0.153 Uiso 1 1 calc R
H10B H 0.1819 -0.1422 1.3624 0.153 Uiso 1 1 calc R
H10C H 0.2764 -0.2075 1.3529 0.153 Uiso 1 1 calc R
C108 C 0.1860(5) -0.2188(6) 1.1241(4) 0.084(2) Uani 1 1 d .
H10D H 0.2263 -0.1711 1.1139 0.126 Uiso 1 1 calc R
H10E H 0.1270 -0.1990 1.1095 0.126 Uiso 1 1 calc R
H10F H 0.2206 -0.2653 1.0994 0.126 Uiso 1 1 calc R
C109 C 0.0207(5) -0.4246(5) 1.3288(4) 0.078(2) Uani 1 1 d .
H10G H 0.0103 -0.4352 1.3789 0.117 Uiso 1 1 calc R
H10H H 0.0548 -0.4755 1.3098 0.117 Uiso 1 1 calc R
H10I H -0.0412 -0.4122 1.3172 0.117 Uiso 1 1 calc R
C201 C 0.3132(4) -0.1125(5) 0.7253(4) 0.0598(17) Uani 1 1 d .
C202 C 0.2924(4) -0.1444(4) 0.7935(3) 0.0549(16) Uani 1 1 d .
H202 H 0.3167 -0.1190 0.8230 0.066 Uiso 1 1 calc R
C203 C 0.2369(4) -0.2127(4) 0.8216(4) 0.0562(17) Uani 1 1 d .
C204 C 0.2041(4) -0.2482(5) 0.7787(4) 0.0665(19) Uani 1 1 d .
H204 H 0.1662 -0.2953 0.7972 0.080 Uiso 1 1 calc R
C205 C 0.2233(5) -0.2189(5) 0.7091(4) 0.072(2) Uani 1 1 d .
C206 C 0.2811(5) -0.1520(5) 0.6805(4) 0.0664(19) Uani 1 1 d .
H206 H 0.2984 -0.1335 0.6322 0.080 Uiso 1 1 calc R
C207 C 0.3728(6) -0.0352(6) 0.6953(4) 0.088(2) Uani 1 1 d .
H20A H 0.3802 -0.0219 0.6455 0.132 Uiso 1 1 calc R
H20B H 0.4359 -0.0490 0.7047 0.132 Uiso 1 1 calc R
H20C H 0.3401 0.0145 0.7167 0.132 Uiso 1 1 calc R
C208 C 0.2143(5) -0.2460(5) 0.8986(4) 0.071(2) Uani 1 1 d .
H20D H 0.2438 -0.2117 0.9211 0.107 Uiso 1 1 calc R
H20E H 0.2398 -0.3061 0.9063 0.107 Uiso 1 1 calc R
H20F H 0.1448 -0.2415 0.9178 0.107 Uiso 1 1 calc R
C209 C 0.1839(4) -0.2611(4) 0.6620(3) 0.050 Uani 1 1 d .
H20G H 0.1456 -0.3075 0.6897 0.075 Uiso 1 1 calc R
H20H H 0.2372 -0.2845 0.6277 0.075 Uiso 1 1 calc R
H20I H 0.1437 -0.2181 0.6387 0.075 Uiso 1 1 calc R

loop_
_atom_site_aniso_label
_atom_site_aniso_U_11
_atom_site_aniso_U_22
_atom_site_aniso_U_33
_atom_site_aniso_U_23
_atom_site_aniso_U_13
_atom_site_aniso_U_12
Cd1 0.04089(18) 0.0497(2) 0.01578(16) 0.00418(14) -0.00549(13) -0.01055(17)
Cd2 0.0484(2) 0.0460(2) 0.01673(17) 0.00445(15) -0.00539(14) -0.01330(18)
Cd3 0.03516(17) 0.0347(2) 0.01922(16) -0.00853(13) -0.01411(13) 0.01390(15)
Cd4 0.04304(18) 0.0445(2) 0.01770(16) 0.00642(14) -0.00373(13) -0.01367(16)
Cd5 0.03671(18) 0.0309(2) 0.0430(2) -0.00670(16) -0.01438(16) 0.01197(16)
Cd6 0.04021(17) 0.0374(2) 0.01739(15) 0.00205(13) -0.00032(13) -0.01105(15)
N11A 0.037(2) 0.044(3) 0.029(2) -0.0039(19) -0.0103(18) 0.008(2)
C11A 0.053(3) 0.057(4) 0.022(3) 0.005(2) -0.001(2) 0.030(3)
C12A 0.042(3) 0.053(4) 0.032(3) 0.013(2) -0.001(2) 0.020(3)
C13A 0.026(2) 0.032(3) 0.036(3) -0.006(2) -0.0072(19) 0.003(2)
C14A 0.031(2) 0.031(3) 0.031(3) -0.005(2) -0.0086(19) 0.009(2)
C15A 0.044(3) 0.032(3) 0.025(2) 0.0019(19) -0.010(2) 0.008(2)
C21A 0.026(2) 0.030(3) 0.040(3) -0.003(2) -0.0123(19) 0.007(2)
C22A 0.034(2) 0.032(3) 0.043(3) -0.004(2) -0.020(2) 0.007(2)
C23A 0.033(2) 0.031(3) 0.045(3) -0.009(2) -0.019(2) 0.005(2)
C24A 0.021(2) 0.025(3) 0.046(3) -0.004(2) -0.0091(19) 0.0052(19)
C25A 0.035(2) 0.035(3) 0.036(3) 0.001(2) -0.013(2) 0.008(2)
C26A 0.039(3) 0.035(3) 0.031(3) 0.001(2) -0.009(2) 0.005(2)
C31A 0.030(2) 0.026(3) 0.042(3) -0.002(2) -0.009(2) -0.003(2)
C32A 0.032(2) 0.035(3) 0.039(3) 0.003(2) -0.004(2) 0.008(2)
C33A 0.036(2) 0.033(3) 0.034(3) 0.006(2) -0.007(2) 0.005(2)
C34A 0.028(2) 0.027(3) 0.029(2) -0.0026(19) -0.0094(18) 0.0005(19)
C35A 0.034(2) 0.036(3) 0.030(3) -0.004(2) -0.009(2) 0.013(2)
C36A 0.044(3) 0.034(3) 0.031(3) -0.001(2) -0.016(2) 0.004(2)
N41A 0.0331(19) 0.035(3) 0.0211(19) -0.0066(16) -0.0099(16) 0.0062(18)
C41A 0.042(3) 0.041(3) 0.024(2) 0.001(2) -0.007(2) 0.013(2)
C42A 0.047(3) 0.033(3) 0.027(3) -0.001(2) -0.005(2) 0.015(2)
C43A 0.028(2) 0.030(3) 0.027(2) -0.0063(19) -0.0100(18) 0.0020(19)
C44A 0.040(2) 0.023(3) 0.032(3) -0.0006(19) -0.012(2) 0.002(2)
C45A 0.028(2) 0.034(3) 0.026(2) -0.0023(19) -0.0050(18) 0.000(2)
N11B 0.033(2) 0.035(3) 0.047(3) -0.006(2) -0.0119(19) 0.0055(19)
C11B 0.029(2) 0.035(3) 0.054(3) -0.006(2) -0.006(2) 0.002(2)
C12B 0.031(2) 0.032(3) 0.046(3) -0.005(2) -0.003(2) 0.002(2)
C13B 0.029(2) 0.027(3) 0.046(3) -0.004(2) -0.018(2) 0.010(2)
C14B 0.031(2) 0.032(3) 0.037(3) -0.001(2) -0.007(2) 0.006(2)
C15B 0.039(3) 0.033(3) 0.041(3) 0.002(2) -0.014(2) 0.004(2)
C21B 0.028(2) 0.027(3) 0.045(3) 0.000(2) -0.008(2) 0.002(2)
C22B 0.030(2) 0.041(3) 0.037(3) 0.006(2) -0.002(2) 0.007(2)
C23B 0.031(2) 0.033(3) 0.039(3) 0.001(2) -0.002(2) 0.008(2)
C24B 0.027(2) 0.033(3) 0.045(3) -0.005(2) -0.011(2) 0.003(2)
C25B 0.043(3) 0.038(3) 0.040(3) -0.003(2) -0.015(2) 0.006(2)
C26B 0.038(3) 0.033(3) 0.041(3) -0.008(2) -0.011(2) 0.013(2)
C31B 0.025(2) 0.032(3) 0.045(3) -0.002(2) -0.009(2) 0.000(2)
C32B 0.033(2) 0.034(3) 0.038(3) -0.001(2) -0.012(2) 0.000(2)
C33B 0.039(2) 0.026(3) 0.042(3) -0.004(2) -0.015(2) 0.004(2)
C34B 0.025(2) 0.025(3) 0.042(3) 0.000(2) -0.011(2) 0.0009(19)
C35B 0.025(2) 0.036(3) 0.038(3) -0.003(2) -0.0101(19) 0.004(2)
C36B 0.029(2) 0.032(3) 0.041(3) -0.007(2) -0.006(2) 0.001(2)
N41B 0.034(2) 0.026(2) 0.039(2) -0.0048(18) -0.0133(18) 0.0046(18)
C41B 0.032(2) 0.042(3) 0.037(3) -0.006(2) -0.001(2) 0.006(2)
C42B 0.038(3) 0.032(3) 0.039(3) 0.000(2) -0.012(2) 0.007(2)
C43B 0.029(2) 0.028(3) 0.039(3) -0.008(2) -0.011(2) -0.001(2)
C44B 0.028(2) 0.035(3) 0.039(3) -0.004(2) -0.006(2) 0.006(2)
C45B 0.038(3) 0.033(3) 0.037(3) 0.003(2) -0.015(2) 0.004(2)
N11C 0.0334(19) 0.037(3) 0.0199(19) -0.0038(16) -0.0096(15) -0.0021(18)
C11C 0.096(4) 0.051(4) 0.021(3) 0.006(2) -0.017(3) -0.034(3)
C12C 0.099(5) 0.061(4) 0.024(3) -0.003(3) -0.017(3) -0.044(4)
C13C 0.038(2) 0.036(3) 0.015(2) -0.0012(18) -0.0075(18) -0.007(2)
C14C 0.085(4) 0.085(5) 0.012(2) -0.001(3) -0.003(3) -0.053(4)
C15C 0.079(4) 0.084(5) 0.023(3) -0.011(3) -0.009(3) -0.045(4)
C21C 0.044(3) 0.041(3) 0.014(2) 0.0003(19) -0.0095(19) -0.011(2)
C22C 0.046(3) 0.035(3) 0.016(2) 0.0011(18) -0.0070(19) -0.011(2)
C23C 0.045(3) 0.041(3) 0.022(2) -0.002(2) -0.011(2) -0.016(2)
C24C 0.033(2) 0.044(3) 0.018(2) -0.0006(19) -0.0065(17) -0.009(2)
C25C 0.064(3) 0.051(4) 0.014(2) 0.005(2) -0.007(2) -0.024(3)
C26C 0.059(3) 0.049(4) 0.027(3) -0.005(2) -0.013(2) -0.018(3)
C31C 0.039(2) 0.035(3) 0.015(2) 0.0019(18) -0.0106(18) -0.005(2)
C32C 0.050(3) 0.057(4) 0.017(2) 0.001(2) -0.006(2) -0.028(3)
C33C 0.049(3) 0.059(4) 0.019(2) -0.001(2) -0.009(2) -0.026(3)
C34C 0.032(2) 0.039(3) 0.018(2) 0.0004(19) -0.0089(17) -0.004(2)
C35C 0.037(2) 0.035(3) 0.019(2) 0.0017(19) -0.0049(18) -0.008(2)
C36C 0.038(2) 0.044(3) 0.023(2) -0.006(2) -0.0067(19) -0.010(2)
N41C 0.0375(19) 0.028(2) 0.0157(18) -0.0046(15) -0.0096(15) 0.0041(17)
C41C 0.036(2) 0.036(3) 0.022(2) -0.0028(19) -0.0096(19) -0.002(2)
C42C 0.030(2) 0.042(3) 0.020(2) -0.0036(19) -0.0037(17) -0.005(2)
C43C 0.039(2) 0.023(3) 0.019(2) 0.0007(17) -0.0101(18) 0.000(2)
C44C 0.030(2) 0.046(3) 0.020(2) -0.004(2) -0.0107(18) -0.006(2)
C45C 0.032(2) 0.039(3) 0.018(2) -0.0020(19) -0.0036(17) -0.003(2)
N11D 0.035(2) 0.037(3) 0.021(2) 0.0043(17) -0.0023(16) -0.0066(19)
C11D 0.045(3) 0.041(3) 0.024(3) -0.004(2) 0.003(2) -0.001(2)
C12D 0.040(3) 0.039(3) 0.028(3) 0.004(2) -0.004(2) -0.005(2)
C13D 0.035(2) 0.034(3) 0.027(3) -0.002(2) -0.007(2) -0.010(2)
C14D 0.032(2) 0.035(3) 0.029(3) 0.004(2) -0.003(2) 0.002(2)
C15D 0.040(3) 0.046(4) 0.027(3) 0.011(2) -0.007(2) -0.002(2)
C21D 0.031(2) 0.033(3) 0.022(2) 0.0005(19) -0.0075(18) -0.006(2)
C22D 0.035(2) 0.032(3) 0.019(2) 0.0036(19) -0.0057(19) -0.007(2)
C23D 0.033(2) 0.039(3) 0.026(3) -0.004(2) -0.004(2) -0.003(2)
C24D 0.037(2) 0.033(3) 0.019(2) 0.0034(19) -0.0042(19) -0.011(2)
C25D 0.037(2) 0.040(3) 0.026(3) 0.006(2) -0.008(2) -0.003(2)
C26D 0.026(2) 0.044(3) 0.025(3) 0.002(2) -0.0002(18) -0.007(2)
C31D 0.042(3) 0.041(3) 0.021(2) 0.001(2) -0.006(2) -0.017(2)
C32D 0.045(3) 0.035(3) 0.022(2) 0.005(2) -0.005(2) -0.008(2)
C33D 0.047(3) 0.042(3) 0.025(3) -0.004(2) 0.001(2) -0.015(3)
C34D 0.044(3) 0.045(3) 0.016(2) 0.003(2) -0.005(2) -0.015(2)
C35D 0.042(3) 0.038(3) 0.027(3) 0.004(2) -0.007(2) -0.006(2)
C36D 0.042(3) 0.042(3) 0.025(3) 0.000(2) -0.004(2) -0.006(2)
N41D 0.047(2) 0.047(3) 0.023(2) 0.0026(19) -0.0071(19) -0.014(2)
C41D 0.043(3) 0.058(4) 0.025(3) 0.002(2) -0.004(2) -0.013(3)
C42D 0.047(3) 0.051(4) 0.020(3) 0.006(2) -0.010(2) -0.010(3)
C43D 0.043(3) 0.041(3) 0.025(3) 0.003(2) -0.008(2) -0.017(2)
C44D 0.047(3) 0.057(4) 0.021(3) 0.005(2) -0.009(2) -0.009(3)
C45D 0.046(3) 0.058(4) 0.024(3) -0.002(2) -0.006(2) -0.010(3)
N11E 0.043(2) 0.045(3) 0.017(2) 0.0064(18) -0.0039(17) -0.012(2)
C11E 0.050(3) 0.058(4) 0.024(3) 0.005(2) -0.001(2) -0.005(3)
C12E 0.045(3) 0.054(4) 0.031(3) 0.010(3) -0.003(2) 0.005(3)
C13E 0.038(2) 0.045(3) 0.018(2) 0.003(2) -0.0069(19) -0.012(2)
C14E 0.046(3) 0.050(4) 0.030(3) 0.005(2) -0.003(2) -0.002(3)
C15E 0.053(3) 0.055(4) 0.027(3) 0.007(2) -0.009(2) -0.003(3)
C21E 0.035(2) 0.036(3) 0.020(2) 0.003(2) -0.0068(19) -0.010(2)
C22E 0.048(3) 0.038(3) 0.023(3) 0.001(2) -0.010(2) -0.004(2)
C23E 0.050(3) 0.043(3) 0.016(2) 0.004(2) -0.001(2) -0.007(3)
C24E 0.044(3) 0.041(3) 0.019(2) 0.002(2) -0.010(2) -0.015(2)
C25E 0.045(3) 0.035(3) 0.022(2) 0.005(2) -0.007(2) -0.010(2)
C26E 0.040(3) 0.046(4) 0.024(3) -0.002(2) -0.005(2) -0.008(2)
C31E 0.041(3) 0.034(3) 0.018(2) 0.0039(19) -0.0037(19) -0.012(2)
C32E 0.040(3) 0.053(4) 0.022(3) 0.002(2) -0.005(2) -0.012(3)
C33E 0.040(3) 0.049(4) 0.025(3) 0.008(2) -0.012(2) -0.009(2)
C34E 0.039(3) 0.045(3) 0.020(2) 0.002(2) -0.010(2) -0.011(2)
C35E 0.038(3) 0.044(3) 0.020(2) 0.006(2) -0.004(2) -0.010(2)
C36E 0.045(3) 0.041(3) 0.022(2) 0.005(2) -0.014(2) -0.010(2)
N41E 0.043(2) 0.045(3) 0.017(2) 0.0025(18) -0.0068(17) -0.011(2)
C41E 0.038(2) 0.048(4) 0.023(2) 0.000(2) -0.006(2) -0.013(2)
C42E 0.042(3) 0.044(3) 0.022(2) 0.003(2) -0.010(2) -0.007(2)
C43E 0.033(2) 0.045(3) 0.019(2) 0.004(2) -0.0069(18) -0.013(2)
C44E 0.047(3) 0.046(4) 0.021(3) 0.001(2) -0.006(2) -0.007(3)
C45E 0.049(3) 0.042(3) 0.025(3) 0.009(2) -0.008(2) -0.003(3)
N11F 0.036(2) 0.045(3) 0.018(2) 0.0013(18) -0.0007(17) -0.004(2)
C11F 0.056(3) 0.060(4) 0.030(3) 0.011(3) 0.011(3) 0.019(3)
C12F 0.052(3) 0.068(5) 0.035(3) 0.013(3) 0.003(3) 0.025(3)
C13F 0.029(2) 0.038(3) 0.024(2) 0.005(2) -0.0058(19) -0.003(2)
C14F 0.044(3) 0.040(3) 0.020(2) -0.003(2) -0.002(2) 0.003(2)
C15F 0.039(3) 0.038(3) 0.025(3) 0.002(2) -0.005(2) 0.000(2)
C21F 0.031(2) 0.043(3) 0.024(2) 0.000(2) -0.0055(19) -0.002(2)
C22F 0.032(2) 0.041(3) 0.025(3) 0.003(2) -0.0018(19) 0.001(2)
C23F 0.036(2) 0.039(3) 0.028(3) 0.003(2) -0.008(2) 0.000(2)
C24F 0.030(2) 0.046(3) 0.020(2) 0.003(2) -0.0053(18) -0.010(2)
C25F 0.030(2) 0.043(3) 0.031(3) -0.003(2) -0.003(2) 0.000(2)
C26F 0.034(2) 0.045(3) 0.026(3) 0.005(2) -0.006(2) 0.003(2)
C31F 0.037(2) 0.039(3) 0.021(2) 0.002(2) -0.0063(19) -0.007(2)
C32F 0.032(2) 0.042(3) 0.023(2) 0.007(2) -0.0061(19) -0.005(2)
C33F 0.030(2) 0.047(4) 0.030(3) 0.002(2) -0.008(2) -0.008(2)
C34F 0.038(2) 0.037(3) 0.020(2) 0.004(2) -0.0065(19) -0.011(2)
C35F 0.033(2) 0.048(3) 0.026(3) 0.004(2) -0.009(2) -0.005(2)
C36F 0.035(2) 0.048(4) 0.026(3) 0.003(2) -0.004(2) -0.001(2)
N41F 0.046(2) 0.045(3) 0.021(2) 0.0050(19) -0.0089(18) -0.014(2)
C41F 0.045(3) 0.036(3) 0.026(3) 0.003(2) -0.007(2) -0.004(2)
C42F 0.047(3) 0.040(3) 0.028(3) -0.003(2) -0.009(2) -0.007(3)
C43F 0.041(3) 0.035(3) 0.025(2) -0.002(2) -0.013(2) -0.011(2)
C44F 0.033(2) 0.039(3) 0.026(3) 0.003(2) -0.0071(19) -0.002(2)
C45F 0.044(3) 0.044(3) 0.021(2) 0.003(2) -0.006(2) -0.008(2)
N11G 0.040(2) 0.040(3) 0.024(2) 0.0029(18) -0.0052(18) -0.010(2)
C11G 0.042(3) 0.040(3) 0.031(3) 0.000(2) -0.007(2) -0.007(2)
C12G 0.037(2) 0.041(3) 0.021(2) 0.000(2) 0.0026(19) -0.008(2)
C13G 0.032(2) 0.037(3) 0.018(2) 0.0024(19) -0.0031(18) -0.011(2)
C14G 0.037(2) 0.040(3) 0.023(2) 0.002(2) -0.007(2) -0.008(2)
C15G 0.042(3) 0.044(3) 0.025(3) 0.000(2) -0.004(2) -0.014(2)
C21G 0.039(3) 0.041(3) 0.017(2) 0.004(2) -0.0002(19) -0.012(2)
C22G 0.033(2) 0.049(4) 0.028(3) 0.001(2) -0.004(2) -0.009(2)
C23G 0.044(3) 0.052(4) 0.027(3) 0.001(2) -0.010(2) -0.012(3)
C24G 0.053(3) 0.041(3) 0.020(2) 0.001(2) -0.005(2) -0.017(3)
C25G 0.037(3) 0.041(3) 0.027(3) 0.001(2) 0.004(2) -0.011(2)
C26G 0.037(2) 0.038(3) 0.027(3) 0.001(2) -0.007(2) -0.005(2)
C31G 0.042(3) 0.041(3) 0.021(2) 0.005(2) -0.003(2) -0.015(2)
C32G 0.040(3) 0.046(4) 0.031(3) 0.003(2) -0.001(2) -0.011(2)
C33G 0.046(3) 0.041(3) 0.022(3) 0.003(2) 0.000(2) -0.010(2)
C34G 0.042(3) 0.044(3) 0.024(3) 0.000(2) -0.003(2) -0.013(2)
C35G 0.052(3) 0.039(3) 0.021(3) 0.008(2) 0.000(2) -0.010(3)
C36G 0.051(3) 0.049(4) 0.023(3) -0.005(2) 0.003(2) -0.006(3)
N41G 0.044(2) 0.041(3) 0.020(2) 0.0032(18) -0.0045(18) -0.009(2)
C41G 0.047(3) 0.049(4) 0.029(3) 0.009(2) -0.011(2) -0.009(3)
C42G 0.034(3) 0.057(4) 0.028(3) 0.004(2) -0.003(2) -0.008(3)
C43G 0.038(2) 0.043(3) 0.019(2) -0.001(2) -0.0011(19) -0.014(2)
C44G 0.050(3) 0.044(3) 0.021(3) 0.003(2) -0.008(2) -0.013(3)
C45G 0.038(3) 0.046(4) 0.022(3) 0.001(2) 0.002(2) -0.006(2)
N1A 0.055(3) 0.045(3) 0.031(2) 0.005(2) -0.015(2) -0.007(2)
O3A 0.048(2) 0.048(3) 0.038(2) -0.0051(18) -0.0115(17) -0.0012(19)
O2A 0.080(3) 0.050(3) 0.052(3) -0.001(2) -0.025(2) -0.012(2)
O1A 0.054(2) 0.079(4) 0.070(3) -0.018(3) -0.026(2) 0.016(2)
N1B 0.040(2) 0.055(3) 0.033(2) -0.010(2) -0.0064(19) -0.011(2)
O3B 0.082(3) 0.071(3) 0.039(2) -0.001(2) -0.010(2) -0.039(3)
O2B 0.119(4) 0.092(4) 0.032(2) -0.003(2) -0.018(2) -0.043(3)
O1B 0.074(3) 0.092(4) 0.066(3) -0.026(3) -0.019(2) -0.036(3)
N1C 0.046(3) 0.044(3) 0.032(2) 0.007(2) -0.008(2) -0.007(2)
O3C 0.045(2) 0.042(2) 0.040(2) -0.0027(17) -0.0100(16) -0.0054(18)
O2C 0.052(2) 0.042(2) 0.0309(19) -0.0002(16) -0.0133(16) -0.0073(18)
O1C 0.049(2) 0.076(4) 0.097(4) -0.018(3) -0.039(2) 0.007(2)
N1D 0.089(4) 0.044(3) 0.039(3) -0.002(2) -0.021(3) -0.007(3)
O3D 0.069(2) 0.050(3) 0.037(2) -0.0104(18) -0.0113(19) -0.010(2)
O2D 0.124(4) 0.052(4) 0.109(5) -0.035(3) -0.045(4) 0.022(3)
O1D 0.083(3) 0.060(3) 0.068(3) -0.007(2) -0.027(3) -0.017(3)
N1E 0.050(3) 0.062(4) 0.040(3) -0.006(2) -0.012(2) -0.019(2)
O3E 0.110(4) 0.117(5) 0.043(3) 0.030(3) -0.034(3) -0.062(4)
O2E 0.055(2) 0.078(4) 0.094(4) -0.010(3) -0.029(2) -0.019(2)
O1E 0.061(2) 0.085(4) 0.045(2) 0.013(2) -0.016(2) -0.043(2)
N1F 0.042(2) 0.049(3) 0.019(2) 0.0038(18) -0.0027(17) -0.012(2)
O3F 0.0426(19) 0.054(3) 0.033(2) -0.0064(17) -0.0126(16) -0.0035(18)
O2F 0.056(2) 0.042(3) 0.042(2) -0.0094(18) -0.0052(17) -0.0113(19)
O1F 0.0376(18) 0.046(2) 0.0328(19) 0.0001(15) -0.0127(15) -0.0031(17)
N1G 0.122(5) 0.085(5) 0.037(3) 0.009(3) -0.036(3) -0.060(4)
O1G 0.049(2) 0.061(3) 0.116(4) -0.018(3) -0.044(3) -0.003(2)
O2G 0.233(8) 0.177(8) 0.084(5) 0.064(5) -0.084(5) -0.159(7)
O3G 0.405(14) 0.264(12) 0.067(5) 0.051(6) -0.111(7) -0.247(11)
N1H 0.039(2) 0.053(4) 0.053(3) -0.024(3) -0.009(2) 0.002(2)
O3H 0.064(3) 0.053(3) 0.116(5) -0.009(3) 0.015(3) -0.014(2)
O2H 0.044(2) 0.058(3) 0.122(4) -0.029(3) -0.027(2) 0.016(2)
O1H 0.0428(19) 0.048(3) 0.034(2) -0.0070(17) -0.0126(15) 0.0038(18)
N1I 0.127(6) 0.078(5) 0.038(4) 0.007(3) -0.004(4) -0.026(4)
O3I 0.119(5) 0.145(7) 0.064(4) -0.018(4) -0.024(3) 0.077(5)
O2I 0.306(13) 0.394(19) 0.151(9) -0.152(11) 0.068(9) -0.270(14)
O1I 0.313(13) 0.227(11) 0.057(5) 0.055(6) -0.068(6) -0.092(10)
N1J 0.059(3) 0.043(3) 0.052(3) -0.006(2) -0.020(2) -0.009(2)
O3J 0.060(2) 0.048(3) 0.047(2) 0.0046(19) -0.0158(19) -0.018(2)
O2J 0.061(2) 0.056(3) 0.045(2) -0.0039(19) -0.0053(19) -0.027(2)
O1J 0.133(4) 0.094(4) 0.059(3) -0.001(3) -0.034(3) -0.070(4)
N1K 0.054(3) 0.045(3) 0.057(3) -0.002(2) -0.017(3) -0.010(3)
O3K 0.055(2) 0.046(3) 0.043(2) -0.0090(18) -0.0183(18) -0.0017(19)
O2K 0.095(3) 0.099(4) 0.039(3) -0.009(3) -0.019(2) -0.042(3)
O1K 0.104(4) 0.093(5) 0.079(4) -0.003(3) -0.019(3) -0.053(4)
N1L 0.061(3) 0.052(4) 0.053(3) -0.006(3) -0.027(3) -0.005(3)
O3L 0.056(3) 0.097(5) 0.107(4) -0.042(4) -0.025(3) 0.033(3)
O2L 0.067(3) 0.048(3) 0.067(3) 0.003(2) -0.006(2) 0.006(2)
O1L 0.097(4) 0.079(4) 0.073(4) 0.011(3) -0.040(3) -0.023(3)
O1M 0.045(2) 0.069(3) 0.070(3) -0.008(2) -0.027(2) -0.001(2)
C1M 0.050(4) 0.085(6) 0.134(8) -0.008(5) -0.036(4) -0.014(4)
O2M 0.077(3) 0.060(3) 0.041(2) -0.015(2) -0.006(2) -0.021(2)
C2M 0.42(2) 0.30(2) 0.095(9) -0.100(11) 0.113(12) -0.31(2)
C3M 0.066(5) 0.092(8) 0.201(12) 0.025(7) -0.059(6) -0.017(5)
O3M 0.048(2) 0.058(3) 0.071(3) 0.012(2) -0.022(2) -0.016(2)
C4M 0.076(5) 0.057(6) 0.189(11) -0.046(6) 0.017(6) -0.023(4)
O4M 0.063(3) 0.047(3) 0.081(3) -0.022(2) 0.020(2) -0.014(2)
O5M 0.059(2) 0.058(3) 0.055(3) -0.002(2) -0.022(2) -0.023(2)
C5M 0.141(8) 0.141(10) 0.080(6) 0.014(6) -0.055(6) -0.090(7)
O6M 0.0426(19) 0.042(2) 0.039(2) -0.0050(17) -0.0070(16) -0.0046(17)
C6M 0.059(4) 0.054(5) 0.145(8) -0.037(5) -0.042(4) 0.003(4)
O7M 0.060(3) 0.083(4) 0.103(4) 0.012(3) -0.031(3) -0.021(3)
C7M 0.078(5) 0.062(6) 0.190(11) -0.009(7) 0.041(6) -0.005(5)
O8M 0.192(8) 0.129(8) 0.175(9) -0.029(7) -0.039(7) -0.016(7)
C8M 0.186(10) 0.057(6) 0.095(7) 0.001(5) -0.052(7) 0.017(7)
O9M 0.077(3) 0.082(5) 0.130(5) -0.010(4) -0.031(3) 0.006(3)
C9M 0.068(5) 0.109(8) 0.115(8) -0.004(6) -0.024(5) -0.010(5)
C101 0.047(3) 0.052(5) 0.097(6) -0.020(4) -0.028(4) 0.005(3)
C102 0.042(3) 0.038(4) 0.130(7) -0.015(4) -0.019(4) 0.000(3)
C103 0.031(3) 0.065(5) 0.090(6) -0.018(4) -0.015(3) 0.008(3)
C104 0.043(3) 0.061(5) 0.092(6) -0.034(4) -0.019(3) -0.002(3)
C105 0.039(3) 0.043(4) 0.083(5) -0.015(3) -0.009(3) -0.001(3)
C106 0.050(3) 0.045(4) 0.088(5) -0.014(4) -0.020(3) 0.001(3)
C107 0.114(6) 0.113(8) 0.100(7) -0.010(6) -0.041(5) -0.062(6)
C108 0.056(4) 0.087(7) 0.091(6) -0.008(5) 0.004(4) 0.004(4)
C109 0.071(4) 0.065(6) 0.096(6) -0.025(4) -0.003(4) -0.019(4)
C201 0.059(4) 0.053(4) 0.074(5) -0.017(4) -0.024(3) -0.003(3)
C202 0.055(3) 0.054(4) 0.066(4) -0.011(3) -0.029(3) -0.010(3)
C203 0.037(3) 0.052(4) 0.083(5) -0.016(4) -0.021(3) 0.000(3)
C204 0.059(4) 0.068(5) 0.081(5) -0.013(4) -0.030(4) -0.008(4)
C205 0.077(5) 0.071(6) 0.085(6) -0.028(4) -0.041(4) -0.006(4)
C206 0.067(4) 0.068(5) 0.065(5) -0.011(4) -0.021(3) 0.003(4)
C207 0.098(6) 0.090(7) 0.076(6) 0.003(5) -0.021(5) -0.031(5)
C208 0.062(4) 0.074(6) 0.072(5) 0.002(4) -0.016(4) -0.004(4)
C209 0.050 0.050 0.050 -0.008 -0.013 -0.004

loop_
_atom_type_symbol
_atom_type_description
_atom_type_scat_dispersion_real
_atom_type_scat_dispersion_imag
_atom_type_scat_source
C C 0.0033 0.0016 'International Tables Vol C Tables 4.2.6.8 and 6.1.1.4'
H H 0.0000 0.0000 'International Tables Vol C Tables 4.2.6.8 and 6.1.1.4'
N N 0.0061 0.0033 'International Tables Vol C Tables 4.2.6.8 and 6.1.1.4'
O O 0.0106 0.0060 'International Tables Vol C Tables 4.2.6.8 and 6.1.1.4'
Cd Cd -0.8075 1.2024 'International Tables Vol C Tables 4.2.6.8 and 6.1.1.4'

loop_
_geom_angle_atom_site_label_1
_geom_angle_atom_site_label_2
_geom_angle_atom_site_label_3
_geom_angle
_geom_angle_site_symmetry_1
_geom_angle_site_symmetry_3
N11G Cd1 N41E 169.44(14) . 1_663
N11G Cd1 O3B 109.74(15) . .
N41E Cd1 O3B 80.32(15) 1_663 .
N11G Cd1 O1M 92.93(15) . .
N41E Cd1 O1M 91.06(15) 1_663 .
O3B Cd1 O1M 85.31(16) . .
N11G Cd1 O3C 80.10(13) . .
N41E Cd1 O3C 90.13(13) 1_663 .
O3B Cd1 O3C 139.57(15) . .
O1M Cd1 O3C 134.42(14) . .
N11G Cd1 O2C 91.30(13) . .
N41E Cd1 O2C 85.67(13) 1_663 .
O3B Cd1 O2C 88.39(15) . .
O1M Cd1 O2C 173.32(13) . .
O3C Cd1 O2C 51.55(12) . .
N11G Cd1 O3A 84.34(14) . .
N41E Cd1 O3A 87.72(14) 1_663 .
O3B Cd1 O3A 153.38(15) . .
O1M Cd1 O3A 71.12(13) . .
O3C Cd1 O3A 63.40(12) . .
O2C Cd1 O3A 114.49(12) . .
N11E Cd2 O1E 115.35(14) . .
N11E Cd2 N41G 157.45(14) . .
O1E Cd2 N41G 81.43(14) . .
N11E Cd2 O3D 88.93(14) . .
O1E Cd2 O3D 137.59(15) . .
N41G Cd2 O3D 87.46(14) . .
N11E Cd2 O1D 97.64(16) . .
O1E Cd2 O1D 88.82(17) . .
N41G Cd2 O1D 97.67(16) . .
O3D Cd2 O1D 52.20(14) . .
N11E Cd2 O3F 84.84(14) . .
O1E Cd2 O3F 79.95(15) . .
N41G Cd2 O3F 83.46(14) . .
O3D Cd2 O3F 139.32(12) . .
O1D Cd2 O3F 168.44(13) . .
N11E Cd2 O1F 75.55(13) . .
O1E Cd2 O1F 129.15(15) . .
N41G Cd2 O1F 82.13(13) . .
O3D Cd2 O1F 89.00(12) . .
O1D Cd2 O1F 141.03(14) . .
O3F Cd2 O1F 50.52(11) . .
N41A Cd3 N11A 159.26(14) 1_645 .
N41A Cd3 N41C 87.96(12) 1_645 1_556
N11A Cd3 N41C 92.05(13) . 1_556
N41A Cd3 N11C 91.97(13) 1_645 .
N11A Cd3 N11C 91.86(14) . .
N41C Cd3 N11C 169.06(14) 1_556 .
N41A Cd3 O1H 115.78(14) 1_645 .
N11A Cd3 O1H 84.84(14) . .
N41C Cd3 O1H 84.39(12) 1_556 .
N11C Cd3 O1H 85.79(12) . .
N41A Cd3 O1G 81.55(15) 1_645 .
N11A Cd3 O1G 79.02(15) . .
N41C Cd3 O1G 110.40(14) 1_556 .
N11C Cd3 O1G 80.38(15) . .
O1H Cd3 O1G 158.30(13) . .
N11D Cd4 N41F 173.24(14) . .
N11D Cd4 O2M 88.48(15) . .
N41F Cd4 O2M 96.06(15) . .
N11D Cd4 O3M 91.94(14) . .
N41F Cd4 O3M 93.36(15) . .
O2M Cd4 O3M 86.16(16) . .
N11D Cd4 O3C 87.02(14) . .
N41F Cd4 O3C 89.17(14) . .
O2M Cd4 O3C 170.77(14) . .
O3M Cd4 O3C 85.94(14) . .
N11D Cd4 O3A 85.14(13) . .
N41F Cd4 O3A 88.23(13) . .
O2M Cd4 O3A 120.91(15) . .
O3M Cd4 O3A 152.59(15) . .
O3C Cd4 O3A 66.71(12) . .
N41B Cd5 N11B 170.37(14) 1_645 .
N41B Cd5 O3J 85.94(14) 1_645 .
N11B Cd5 O3J 85.09(15) . .
N41B Cd5 O3K 91.62(14) 1_645 .
N11B Cd5 O3K 90.11(15) . .
O3J Cd5 O3K 121.65(13) . .
N41B Cd5 O2K 91.54(17) 1_645 .
N11B Cd5 O2K 96.97(17) . .
O3J Cd5 O2K 173.11(14) . .
O3K Cd5 O2K 51.94(13) . .
N41B Cd5 O3I 90.25(16) 1_645 .
N11B Cd5 O3I 90.62(17) . .
O3J Cd5 O3I 73.8(2) . .
O3K Cd5 O3I 164.5(2) . .
O2K Cd5 O3I 112.6(2) . .
N41B Cd5 O2J 84.91(14) 1_645 .
N11B Cd5 O2J 86.74(15) . .
O3J Cd5 O2J 51.21(12) . .
O3K Cd5 O2J 70.49(12) . .
O2K Cd5 O2J 122.21(14) . .
O3I Cd5 O2J 125.0(2) . .
N11F Cd6 N41D 168.34(15) . 1_447
N11F Cd6 O6M 94.03(14) . .
N41D Cd6 O6M 87.74(15) 1_447 .
N11F Cd6 O4M 92.36(17) . .
N41D Cd6 O4M 90.79(17) 1_447 .
O6M Cd6 O4M 155.25(15) . .
N11F Cd6 O5M 94.13(14) . .
N41D Cd6 O5M 97.45(14) 1_447 .
O6M Cd6 O5M 74.63(14) . .
O4M Cd6 O5M 81.07(16) . .
N11F Cd6 O1F 81.88(14) . .
N41D Cd6 O1F 87.19(13) 1_447 .
O6M Cd6 O1F 78.61(12) . .
O4M Cd6 O1F 126.01(14) . .
O5M Cd6 O1F 152.60(14) . .
N11F Cd6 O2F 82.68(13) . .
N41D Cd6 O2F 87.23(14) 1_447 .
O6M Cd6 O2F 128.89(12) . .
O4M Cd6 O2F 75.66(15) . .
O5M Cd6 O2F 156.33(14) . .
O1F Cd6 O2F 50.35(12) . .
C15A N11A C11A 116.9(5) . .
C15A N11A Cd3 120.3(3) . .
C11A N11A Cd3 122.9(3) . .
N11A C11A C12A 124.1(5) . .
C11A C12A C13A 118.7(5) . .
C14A C13A C12A 117.1(5) . .
C14A C13A C21A 122.0(4) . .
C12A C13A C21A 120.8(5) . .
C13A C14A C15A 120.2(4) . .
N11A C15A C14A 123.0(5) . .
C26A C21A C22A 117.4(4) . .
C26A C21A C13A 121.8(4) . .
C22A C21A C13A 120.7(4) . .
C23A C22A C21A 121.5(5) . .
C22A C23A C24A 121.0(5) . .
C23A C24A C25A 117.0(4) . .
C23A C24A C31A 121.9(4) . .
C25A C24A C31A 120.9(4) . .
C26A C25A C24A 121.4(5) . .
C25A C26A C21A 121.7(5) . .
C36A C31A C32A 117.8(4) . .
C36A C31A C24A 120.7(4) . .
C32A C31A C24A 121.5(4) . .
C33A C32A C31A 120.7(5) . .
C32A C33A C34A 121.8(5) . .
C33A C34A C35A 117.0(4) . .
C33A C34A C43A 122.0(4) . .
C35A C34A C43A 121.0(4) . .
C36A C35A C34A 121.2(4) . .
C35A C36A C31A 121.3(5) . .
C45A N41A C41A 116.1(4) . .
C45A N41A Cd3 120.2(3) . 1_465
C41A N41A Cd3 123.6(3) . 1_465
N41A C41A C42A 124.1(5) . .
C41A C42A C43A 120.2(5) . .
C44A C43A C42A 116.0(4) . .
C44A C43A C34A 121.4(4) . .
C42A C43A C34A 122.7(4) . .
C45A C44A C43A 120.2(4) . .
N41A C45A C44A 123.4(4) . .
C15B N11B C11B 118.9(5) . .
C15B N11B Cd5 120.4(4) . .
C11B N11B Cd5 120.5(3) . .
N11B C11B C12B 123.2(5) . .
C11B C12B C13B 118.7(5) . .
C12B C13B C14B 118.5(4) . .
C12B C13B C21B 121.1(5) . .
C14B C13B C21B 120.4(4) . .
C15B C14B C13B 118.8(5) . .
N11B C15B C14B 121.8(5) . .
C26B C21B C22B 118.5(5) . .
C26B C21B C13B 120.0(5) . .
C22B C21B C13B 121.5(5) . .
C23B C22B C21B 121.4(5) . .
C22B C23B C24B 120.7(5) . .
C25B C24B C23B 118.3(5) . .
C25B C24B C31B 121.3(5) . .
C23B C24B C31B 120.4(4) . .
C24B C25B C26B 120.5(5) . .
C21B C26B C25B 120.6(5) . .
C32B C31B C36B 118.1(5) . .
C32B C31B C24B 121.4(4) . .
C36B C31B C24B 120.5(4) . .
C31B C32B C33B 121.1(5) . .
C32B C33B C34B 120.7(5) . .
C35B C34B C33B 117.7(4) . .
C35B C34B C43B 121.2(4) . .
C33B C34B C43B 121.1(4) . .
C36B C35B C34B 120.7(4) . .
C35B C36B C31B 121.6(5) . .
C45B N41B C41B 118.3(4) . .
C45B N41B Cd5 121.9(3) . 1_465
C41B N41B Cd5 119.8(3) . 1_465
N41B C41B C42B 122.8(5) . .
C41B C42B C43B 119.9(5) . .
C44B C43B C42B 116.2(4) . .
C44B C43B C34B 122.9(4) . .
C42B C43B C34B 120.9(5) . .
C43B C44B C45B 121.2(5) . .
N41B C45B C44B 121.6(5) . .
C15C N11C C11C 116.4(4) . .
C15C N11C Cd3 119.3(3) . .
C11C N11C Cd3 124.3(3) . .
N11C C11C C12C 123.0(5) . .
C11C C12C C13C 120.6(5) . .
C14C C13C C12C 115.7(4) . .
C14C C13C C21C 121.1(4) . .
C12C C13C C21C 123.2(4) . .
C13C C14C C15C 120.6(5) . .
N11C C15C C14C 123.7(5) . .
C22C C21C C26C 118.6(4) . .
C22C C21C C13C 121.3(4) . .
C26C C21C C13C 120.1(4) . .
C21C C22C C23C 120.5(4) . .
C22C C23C C24C 121.2(4) . .
C25C C24C C23C 117.8(4) . .
C25C C24C C31C 120.7(4) . .
C23C C24C C31C 121.5(4) . .
C24C C25C C26C 121.1(5) . .
C21C C26C C25C 120.8(5) . .
C32C C31C C36C 117.0(4) . .
C32C C31C C24C 122.3(4) . .
C36C C31C C24C 120.7(4) . .
C31C C32C C33C 121.5(4) . .
C32C C33C C34C 121.2(4) . .
C35C C34C C33C 117.4(4) . .
C35C C34C C43C 120.7(4) . .
C33C C34C C43C 121.9(4) . .
C36C C35C C34C 121.5(4) . .
C35C C36C C31C 121.4(4) . .
C41C N41C C45C 116.3(4) . .
C41C N41C Cd3 126.4(3) . 1_554
C45C N41C Cd3 117.4(3) . 1_554
N41C C41C C42C 124.2(4) . .
C41C C42C C43C 119.6(4) . .
C44C C43C C42C 116.3(4) . .
C44C C43C C34C 121.6(4) . .
C42C C43C C34C 122.1(4) . .
C45C C44C C43C 120.8(4) . .
N41C C45C C44C 122.9(4) . .
C11D N11D C15D 116.9(4) . .
C11D N11D Cd4 119.4(3) . .
C15D N11D Cd4 123.6(4) . .
N11D C11D C12D 123.0(5) . .
C11D C12D C13D 120.0(5) . .
C14D C13D C12D 116.5(5) . .
C14D C13D C21D 122.7(4) . .
C12D C13D C21D 120.8(5) . .
C15D C14D C13D 120.1(5) . .
N11D C15D C14D 123.4(5) . .
C26D C21D C22D 118.0(4) . .
C26D C21D C13D 120.8(4) . .
C22D C21D C13D 121.2(4) . .
C23D C22D C21D 120.8(4) . .
C22D C23D C24D 121.1(4) . .
C23D C24D C25D 118.4(4) . .
C23D C24D C31D 121.4(4) . .
C25D C24D C31D 120.2(4) . .
C26D C25D C24D 120.1(5) . .
C25D C26D C21D 121.5(4) . .
C36D C31D C32D 117.9(5) . .
C36D C31D C24D 121.2(4) . .
C32D C31D C24D 120.9(5) . .
C33D C32D C31D 120.4(5) . .
C32D C33D C34D 120.9(5) . .
C35D C34D C33D 119.1(5) . .
C35D C34D C43D 120.9(5) . .
C33D C34D C43D 119.9(5) . .
C36D C35D C34D 120.5(5) . .
C35D C36D C31D 121.2(5) . .
C45D N41D C41D 117.3(5) . .
C45D N41D Cd6 123.2(4) . 1_663
C41D N41D Cd6 119.5(3) . 1_663
N41D C41D C42D 122.2(5) . .
C41D C42D C43D 120.7(5) . .
C42D C43D C44D 116.8(5) . .
C42D C43D C34D 122.1(5) . .
C44D C43D C34D 121.1(5) . .
C45D C44D C43D 118.9(5) . .
N41D C45D C44D 124.0(5) . .
C15E N11E C11E 116.4(5) . .
C15E N11E Cd2 122.7(4) . .
C11E N11E Cd2 120.8(3) . .
N11E C11E C12E 123.7(5) . .
C13E C12E C11E 119.9(5) . .
C14E C13E C12E 116.4(5) . .
C14E C13E C21E 122.9(4) . .
C12E C13E C21E 120.7(5) . .
C13E C14E C15E 119.9(5) . .
N11E C15E C14E 123.7(5) . .
C26E C21E C22E 118.6(4) . .
C26E C21E C13E 120.9(4) . .
C22E C21E C13E 120.4(5) . .
C23E C22E C21E 120.3(5) . .
C24E C23E C22E 121.3(5) . .
C23E C24E C25E 117.7(5) . .
C23E C24E C31E 121.9(5) . .
C25E C24E C31E 120.5(5) . .
C26E C25E C24E 121.8(5) . .
C21E C26E C25E 120.3(5) . .
C32E C31E C36E 117.8(4) . .
C32E C31E C24E 121.8(4) . .
C36E C31E C24E 120.4(5) . .
C31E C32E C33E 121.4(5) . .
C34E C33E C32E 120.6(5) . .
C33E C34E C35E 118.2(4) . .
C33E C34E C43E 121.1(4) . .
C35E C34E C43E 120.7(4) . .
C36E C35E C34E 120.6(5) . .
C35E C36E C31E 121.5(5) . .
C41E N41E C45E 118.9(4) . .
C41E N41E Cd1 122.1(3) . 1_447
C45E N41E Cd1 118.3(4) . 1_447
N41E C41E C42E 122.1(5) . .
C41E C42E C43E 120.1(5) . .
C44E C43E C42E 117.2(5) . .
C44E C43E C34E 121.5(5) . .
C42E C43E C34E 121.3(5) . .
C45E C44E C43E 120.1(5) . .
N41E C45E C44E 121.6(5) . .
C11F N11F C15F 115.9(4) . .
C11F N11F Cd6 123.0(3) . .
C15F N11F Cd6 121.1(4) . .
N11F C11F C12F 124.1(5) . .
C11F C12F C13F 120.1(6) . .
C14F C13F C12F 115.4(5) . .
C14F C13F C21F 122.0(4) . .
C12F C13F C21F 122.6(5) . .
C15F C14F C13F 120.1(4) . .
N11F C15F C14F 124.3(5) . .
C22F C21F C26F 118.0(5) . .
C22F C21F C13F 121.0(4) . .
C26F C21F C13F 121.0(5) . .
C21F C22F C23F 121.9(5) . .
C22F C23F C24F 119.6(5) . .
C25F C24F C23F 118.3(5) . .
C25F C24F C31F 121.8(5) . .
C23F C24F C31F 119.9(5) . .
C26F C25F C24F 121.2(5) . .
C25F C26F C21F 121.2(5) . .
C36F C31F C32F 117.3(4) . .
C36F C31F C24F 122.7(4) . .
C32F C31F C24F 120.0(4) . .
C33F C32F C31F 120.5(5) . .
C32F C33F C34F 121.2(4) . .
C35F C34F C33F 118.8(4) . .
C35F C34F C43F 121.3(5) . .
C33F C34F C43F 119.9(4) . .
C34F C35F C36F 120.6(5) . .
C31F C36F C35F 121.7(4) . .
C45F N41F C41F 116.2(4) . .
C45F N41F Cd4 118.3(3) . .
C41F N41F Cd4 125.4(4) . .
N41F C41F C42F 124.3(5) . .
C41F C42F C43F 119.8(5) . .
C42F C43F C44F 116.0(5) . .
C42F C43F C34F 122.4(4) . .
C44F C43F C34F 121.6(5) . .
C45F C44F C43F 119.5(5) . .
N41F C45F C44F 124.2(5) . .
C15G N11G C11G 117.7(5) . .
C15G N11G Cd1 119.1(3) . .
C11G N11G Cd1 123.2(4) . .
N11G C11G C12G 122.1(5) . .
C13G C12G C11G 120.6(5) . .
C12G C13G C14G 117.2(4) . .
C12G C13G C21G 122.7(4) . .
C14G C13G C21G 120.1(5) . .
C15G C14G C13G 119.4(5) . .
N11G C15G C14G 123.0(5) . .
C22G C21G C26G 118.2(4) . .
C22G C21G C13G 121.6(4) . .
C26G C21G C13G 120.2(5) . .
C23G C22G C21G 121.0(5) . .
C22G C23G C24G 121.3(5) . .
C25G C24G C23G 118.0(5) . .
C25G C24G C31G 119.8(5) . .
C23G C24G C31G 122.2(5) . .
C24G C25G C26G 121.1(5) . .
C25G C26G C21G 120.4(5) . .
C32G C31G C36G 118.8(5) . .
C32G C31G C24G 120.6(5) . .
C36G C31G C24G 120.6(5) . .
C31G C32G C33G 120.1(6) . .
C34G C33G C32G 121.4(5) . .
C33G C34G C35G 118.6(5) . .
C33G C34G C43G 121.4(5) . .
C35G C34G C43G 119.9(5) . .
C36G C35G C34G 120.4(5) . .
C35G C36G C31G 120.7(5) . .
C41G N41G C45G 117.2(4) . .
C41G N41G Cd2 124.8(4) . .
C45G N41G Cd2 117.4(3) . .
N41G C41G C42G 122.9(5) . .
C41G C42G C43G 120.2(5) . .
C44G C43G C42G 115.8(5) . .
C44G C43G C34G 121.3(5) . .
C42G C43G C34G 122.9(4) . .
C45G C44G C43G 120.0(5) . .
N41G C45G C44G 123.8(5) . .
O2A N1A O1A 121.6(5) . .
O2A N1A O3A 117.9(5) . .
O1A N1A O3A 120.6(5) . .
N1A O3A Cd4 104.1(3) . .
N1A O3A Cd1 142.4(3) . .
Cd4 O3A Cd1 112.05(15) . .
O2B N1B O1B 120.3(5) . .
O2B N1B O3B 118.6(4) . .
O1B N1B O3B 121.1(5) . .
N1B O3B Cd1 116.6(3) . .
O1C N1C O2C 121.9(5) . .
O1C N1C O3C 121.4(5) . .
O2C N1C O3C 116.7(4) . .
N1C O3C Cd4 144.1(3) . .
N1C O3C Cd1 96.2(3) . .
Cd4 O3C Cd1 117.76(15) . .
N1C O2C Cd1 95.4(3) . .
O2D N1D O1D 123.4(6) . .
O2D N1D O3D 120.3(6) . .
O1D N1D O3D 116.3(5) . .
N1D O3D Cd2 96.0(4) . .
N1D O1D Cd2 95.5(4) . .
O2E N1E O3E 123.4(5) . .
O2E N1E O1E 119.6(5) . .
O3E N1E O1E 117.0(5) . .
N1E O1E Cd2 111.0(3) . .
O2F N1F O3F 122.2(5) . .
O2F N1F O1F 119.6(4) . .
O3F N1F O1F 118.1(4) . .
N1F O3F Cd2 99.4(3) . .
N1F O2F Cd6 93.4(3) . .
N1F O1F Cd6 96.1(3) . .
N1F O1F Cd2 91.9(3) . .
Cd6 O1F Cd2 170.55(15) . .
O1G N1G O3G 117.6(7) . .
O1G N1G O2G 120.8(6) . .
O3G N1G O2G 121.4(7) . .
N1G O1G Cd3 132.5(5) . .
O2H N1H O3H 120.8(6) . .
O2H N1H O1H 120.3(5) . .
O3H N1H O1H 118.9(5) . .
N1H O1H Cd3 115.9(3) . .
O2I N1I O1I 130.6(12) . .
O2I N1I O3I 110.2(9) . .
O1I N1I O3I 119.2(10) . .
N1I O3I Cd5 105.8(5) . .
O2J N1J O1J 120.8(5) . .
O2J N1J O3J 119.9(4) . .
O1J N1J O3J 119.3(5) . .
N1J O3J Cd5 97.3(3) . .
N1J O2J Cd5 91.6(3) . .
O1K N1K O2K 123.0(5) . .
O1K N1K O3K 121.5(6) . .
O2K N1K O3K 115.4(5) . .
N1K O3K Cd5 96.3(3) . .
N1K O2K Cd5 96.3(3) . .
O3L N1L O2L 121.0(6) . .
O3L N1L O1L 119.1(6) . .
O2L N1L O1L 119.9(6) . .
C1M O1M Cd1 132.6(5) . .
C2M O2M Cd4 133.2(6) . .
C3M O3M Cd4 125.3(5) . .
C4M O4M Cd6 124.4(4) . .
C5M O5M Cd6 126.5(4) . .
C6M O6M Cd6 129.5(3) . .
C102 C101 C106 118.5(6) . .
C102 C101 C107 122.6(7) . .
C106 C101 C107 118.8(8) . .
C101 C102 C103 123.3(7) . .
C104 C103 C102 116.1(7) . .
C104 C103 C108 121.5(7) . .
C102 C103 C108 122.4(7) . .
C103 C104 C105 123.1(6) . .
C104 C105 C106 118.4(6) . .
C104 C105 C109 122.6(6) . .
C106 C105 C109 118.9(7) . .
C101 C106 C105 120.5(7) . .
C202 C201 C206 119.3(7) . .
C202 C201 C207 121.6(6) . .
C206 C201 C207 119.1(7) . .
C201 C202 C203 122.4(6) . .
C204 C203 C202 117.7(7) . .
C204 C203 C208 121.5(7) . .
C202 C203 C208 120.7(6) . .
C203 C204 C205 122.4(7) . .
C204 C205 C206 120.0(6) . .
C204 C205 C209 120.7(7) . .
C206 C205 C209 119.3(7) . .
C205 C206 C201 118.0(7) . .

loop_
_geom_bond_atom_site_label_1
_geom_bond_atom_site_label_2
_geom_bond_distance
_geom_bond_site_symmetry_2
Cd1 N11G 2.261(4) .
Cd1 N41E 2.280(4) 1_663
Cd1 O3B 2.313(4) .
Cd1 O1M 2.364(4) .
Cd1 O3C 2.474(3) .
Cd1 O2C 2.491(4) .
Cd1 O3A 2.608(4) .
Cd2 N11E 2.300(4) .
Cd2 O1E 2.311(4) .
Cd2 N41G 2.315(4) .
Cd2 O3D 2.412(4) .
Cd2 O1D 2.430(5) .
Cd2 O3F 2.465(4) .
Cd2 O1F 2.613(4) .
Cd3 N41A 2.287(4) 1_645
Cd3 N11A 2.322(4) .
Cd3 N41C 2.364(3) 1_556
Cd3 N11C 2.372(4) .
Cd3 O1H 2.383(4) .
Cd3 O1G 2.511(5) .
Cd4 N11D 2.240(4) .
Cd4 N41F 2.274(4) .
Cd4 O2M 2.324(4) .
Cd4 O3M 2.333(4) .
Cd4 O3C 2.419(4) .
Cd4 O3A 2.442(3) .
Cd5 N41B 2.238(4) 1_645
Cd5 N11B 2.257(4) .
Cd5 O3J 2.439(4) .
Cd5 O3K 2.449(4) .
Cd5 O2K 2.450(4) .
Cd5 O3I 2.502(7) .
Cd5 O2J 2.564(4) .
Cd6 N11F 2.254(4) .
Cd6 N41D 2.292(4) 1_447
Cd6 O6M 2.327(4) .
Cd6 O4M 2.329(4) .
Cd6 O5M 2.385(4) .
Cd6 O1F 2.517(4) .
Cd6 O2F 2.589(4) .
N11A C15A 1.332(6) .
N11A C11A 1.344(7) .
C11A C12A 1.376(8) .
C12A C13A 1.409(7) .
C13A C14A 1.375(7) .
C13A C21A 1.473(7) .
C14A C15A 1.390(7) .
C21A C26A 1.399(7) .
C21A C22A 1.401(7) .
C22A C23A 1.378(7) .
C23A C24A 1.411(7) .
C24A C25A 1.412(7) .
C24A C31A 1.476(6) .
C25A C26A 1.366(7) .
C31A C36A 1.398(7) .
C31A C32A 1.404(7) .
C32A C33A 1.381(7) .
C33A C34A 1.400(6) .
C34A C35A 1.410(7) .
C34A C43A 1.475(6) .
C35A C36A 1.377(7) .
N41A C45A 1.342(6) .
N41A C41A 1.349(6) .
N41A Cd3 2.287(4) 1_465
C41A C42A 1.368(7) .
C42A C43A 1.402(7) .
C43A C44A 1.393(6) .
C44A C45A 1.390(6) .
N11B C15B 1.326(6) .
N11B C11B 1.330(7) .
C11B C12B 1.364(7) .
C12B C13B 1.384(6) .
C13B C14B 1.389(7) .
C13B C21B 1.487(6) .
C14B C15B 1.388(7) .
C21B C26B 1.387(7) .
C21B C22B 1.392(7) .
C22B C23B 1.373(7) .
C23B C24B 1.402(7) .
C24B C25B 1.394(7) .
C24B C31B 1.492(7) .
C25B C26B 1.401(7) .
C31B C32B 1.378(7) .
C31B C36B 1.410(7) .
C32B C33B 1.385(7) .
C33B C34B 1.410(7) .
C34B C35B 1.407(6) .
C34B C43B 1.459(6) .
C35B C36B 1.360(7) .
N41B C45B 1.338(6) .
N41B C41B 1.340(7) .
N41B Cd5 2.238(4) 1_465
C41B C42B 1.366(7) .
C42B C43B 1.410(7) .
C43B C44B 1.375(7) .
C44B C45B 1.385(7) .
N11C C15C 1.303(7) .
N11C C11C 1.339(7) .
C11C C12C 1.379(7) .
C12C C13C 1.392(7) .
C13C C14C 1.346(7) .
C13C C21C 1.502(6) .
C14C C15C 1.409(7) .
C21C C22C 1.385(7) .
C21C C26C 1.387(7) .
C22C C23C 1.390(6) .
C23C C24C 1.397(7) .
C24C C25C 1.385(7) .
C24C C31C 1.483(6) .
C25C C26C 1.393(6) .
C31C C32C 1.389(6) .
C31C C36C 1.406(6) .
C32C C33C 1.390(6) .
C33C C34C 1.401(7) .
C34C C35C 1.386(6) .
C34C C43C 1.482(6) .
C35C C36C 1.384(6) .
N41C C41C 1.346(6) .
N41C C45C 1.350(6) .
N41C Cd3 2.364(3) 1_554
C41C C42C 1.369(6) .
C42C C43C 1.403(6) .
C43C C44C 1.385(6) .
C44C C45C 1.377(6) .
N11D C11D 1.338(7) .
N11D C15D 1.343(7) .
C11D C12D 1.377(7) .
C12D C13D 1.392(7) .
C13D C14D 1.388(7) .
C13D C21D 1.476(6) .
C14D C15D 1.368(7) .
C21D C26D 1.399(7) .
C21D C22D 1.402(6) .
C22D C23D 1.390(7) .
C23D C24D 1.395(7) .
C24D C25D 1.411(6) .
C24D C31D 1.485(6) .
C25D C26D 1.388(7) .
C31D C36D 1.401(8) .
C31D C32D 1.410(7) .
C32D C33D 1.380(7) .
C33D C34D 1.394(8) .
C34D C35D 1.385(7) .
C34D C43D 1.492(7) .
C35D C36D 1.382(7) .
N41D C45D 1.340(7) .
N41D C41D 1.353(7) .
N41D Cd6 2.292(4) 1_663
C41D C42D 1.376(7) .
C42D C43D 1.395(7) .
C43D C44D 1.407(7) .
C44D C45D 1.377(7) .
N11E C15E 1.325(7) .
N11E C11E 1.329(7) .
C11E C12E 1.385(7) .
C12E C13E 1.384(7) .
C13E C14E 1.378(7) .
C13E C21E 1.498(6) .
C14E C15E 1.391(7) .
C21E C26E 1.385(7) .
C21E C22E 1.405(7) .
C22E C23E 1.405(7) .
C23E C24E 1.378(7) .
C24E C25E 1.405(7) .
C24E C31E 1.484(7) .
C25E C26E 1.390(7) .
C31E C32E 1.385(7) .
C31E C36E 1.398(7) .
C32E C33E 1.392(7) .
C33E C34E 1.387(7) .
C34E C35E 1.410(7) .
C34E C43E 1.489(6) .
C35E C36E 1.372(7) .
N41E C41E 1.332(7) .
N41E C45E 1.347(7) .
N41E Cd1 2.280(4) 1_447
C41E C42E 1.379(7) .
C42E C43E 1.389(7) .
C43E C44E 1.386(8) .
C44E C45E 1.384(7) .
N11F C11F 1.328(7) .
N11F C15F 1.328(6) .
C11F C12F 1.376(8) .
C12F C13F 1.397(7) .
C13F C14F 1.392(7) .
C13F C21F 1.486(7) .
C14F C15F 1.373(7) .
C21F C22F 1.386(7) .
C21F C26F 1.391(7) .
C22F C23F 1.389(7) .
C23F C24F 1.404(7) .
C24F C25F 1.395(7) .
C24F C31F 1.489(7) .
C25F C26F 1.373(7) .
C31F C36F 1.390(7) .
C31F C32F 1.408(7) .
C32F C33F 1.386(7) .
C33F C34F 1.389(7) .
C34F C35F 1.372(7) .
C34F C43F 1.490(6) .
C35F C36F 1.391(7) .
N41F C45F 1.331(7) .
N41F C41F 1.345(7) .
C41F C42F 1.366(7) .
C42F C43F 1.402(7) .
C43F C44F 1.410(7) .
C44F C45F 1.377(7) .
N11G C15G 1.337(7) .
N11G C11G 1.352(6) .
C11G C12G 1.383(7) .
C12G C13G 1.378(7) .
C13G C14G 1.396(7) .
C13G C21G 1.485(6) .
C14G C15G 1.389(7) .
C21G C22G 1.388(7) .
C21G C26G 1.399(7) .
C22G C23G 1.381(7) .
C23G C24G 1.388(7) .
C24G C25G 1.387(7) .
C24G C31G 1.497(7) .
C25G C26G 1.393(7) .
C31G C32G 1.392(7) .
C31G C36G 1.400(8) .
C32G C33G 1.401(7) .
C33G C34G 1.380(8) .
C34G C35G 1.402(7) .
C34G C43G 1.472(7) .
C35G C36G 1.393(7) .
N41G C41G 1.328(7) .
N41G C45G 1.335(7) .
C41G C42G 1.389(7) .
C42G C43G 1.400(7) .
C43G C44G 1.394(7) .
C44G C45G 1.376(7) .
N1A O2A 1.238(6) .
N1A O1A 1.253(6) .
N1A O3A 1.271(6) .
N1B O2B 1.215(6) .
N1B O1B 1.229(6) .
N1B O3B 1.259(6) .
N1C O1C 1.213(5) .
N1C O2C 1.267(6) .
N1C O3C 1.268(6) .
N1D O2D 1.223(7) .
N1D O1D 1.248(7) .
N1D O3D 1.259(6) .
N1E O2E 1.235(6) .
N1E O3E 1.237(7) .
N1E O1E 1.245(6) .
N1F O2F 1.242(6) .
N1F O3F 1.259(5) .
N1F O1F 1.272(6) .
N1G O1G 1.194(6) .
N1G O3G 1.190(8) .
N1G O2G 1.217(8) .
N1H O2H 1.211(6) .
N1H O3H 1.258(6) .
N1H O1H 1.275(6) .
N1I O2I 1.121(10) .
N1I O1I 1.142(9) .
N1I O3I 1.217(9) .
N1J O2J 1.245(6) .
N1J O1J 1.248(6) .
N1J O3J 1.257(6) .
N1K O1K 1.201(7) .
N1K O2K 1.267(6) .
N1K O3K 1.270(6) .
N1L O3L 1.230(6) .
N1L O2L 1.235(7) .
N1L O1L 1.241(7) .
O1M C1M 1.370(7) .
O2M C2M 1.315(11) .
C3M O3M 1.398(9) .
C4M O4M 1.410(9) .
O5M C5M 1.400(8) .
O6M C6M 1.408(8) .
O7M C7M 1.452(11) .
O8M C8M 1.362(12) .
O9M C9M 1.401(9) .
C101 C102 1.385(11) .
C101 C106 1.389(10) .
C101 C107 1.520(10) .
C102 C103 1.393(10) .
C103 C104 1.381(10) .
C103 C108 1.495(11) .
C104 C105 1.394(10) .
C105 C106 1.395(9) .
C105 C109 1.514(10) .
C201 C202 1.359(9) .
C201 C206 1.411(9) .
C201 C207 1.537(11) .
C202 C203 1.385(9) .
C203 C204 1.346(9) .
C203 C208 1.523(10) .
C204 C205 1.375(10) .
C205 C206 1.389(11) .
C205 C209 1.537(8) .
